data_7128789
loop_
_publ_author_name
'Chang, Fei-Fan'
'Feng, Fan-da'
'Geng, Jiao'
'Huang, Wei'

_publ_section_title
;
 Self-assembly and luminescence of trinuclear lanthanide based
 supramolecular circular helicates.
;
_journal_issue 73
_journal_name_full 'Chemical communications (Cambridge, England)'
_journal_page_first 9220
_journal_page_last 9223
_journal_paper_doi 10.1039/d1cc03376j
_journal_volume 57
_journal_year 2021
_chemical_formula_moiety 'C153 H138 Cl15 Eu3 N12 O18'
_chemical_formula_sum 'C153 H138 Cl15 Eu3 N12 O18'
_chemical_formula_weight 3420.38
_space_group_crystal_system triclinic
_space_group_IT_number 2
_space_group_name_Hall '-P 1'
_space_group_name_H-M_alt 'P -1'
_atom_sites_solution_hydrogens mixed
_audit_creation_method SHELXL-2014/7
_audit_update_record
;
2021-05-28 deposited with the CCDC.	2021-08-11 downloaded from the CCDC.
;
_cell_angle_alpha 95.6830(10)
_cell_angle_beta 101.8700(10)
_cell_angle_gamma 101.2750(10)
_cell_formula_units_Z 2
_cell_length_a 18.1315(7)
_cell_length_b 21.8847(8)
_cell_length_c 25.2702(10)
_cell_measurement_reflns_used 9926
_cell_measurement_temperature 150(2)
_cell_measurement_theta_max 27.041
_cell_measurement_theta_min 2.3505
_cell_volume 9521.7(6)
_computing_cell_refinement SMART
_computing_data_collection 'SMART (BRUKER 2000)'
_computing_data_reduction 'SAINT (BRUKER 2000)'
_computing_molecular_graphics SHELXTL
_computing_publication_material SHELXTL
_computing_structure_refinement 'SHELXL-2014/7 (Sheldrick, 2014)'
_computing_structure_solution 'SHELXTL (BRUKER 2000)'
_diffrn_ambient_temperature 150(2)
_diffrn_measured_fraction_theta_full 0.993
_diffrn_measured_fraction_theta_max 0.993
_diffrn_measurement_device_type 'Bruker CCD area detector'
_diffrn_measurement_method '\f and \w scans'
_diffrn_radiation_type MoK\a
_diffrn_radiation_wavelength 0.71073
_diffrn_reflns_av_R_equivalents 0.0419
_diffrn_reflns_av_unetI/netI 0.0747
_diffrn_reflns_Laue_measured_fraction_full 0.993
_diffrn_reflns_Laue_measured_fraction_max 0.993
_diffrn_reflns_limit_h_max 21
_diffrn_reflns_limit_h_min -21
_diffrn_reflns_limit_k_max 23
_diffrn_reflns_limit_k_min -26
_diffrn_reflns_limit_l_max 30
_diffrn_reflns_limit_l_min -30
_diffrn_reflns_number 69172
_diffrn_reflns_point_group_measured_fraction_full 0.993
_diffrn_reflns_point_group_measured_fraction_max 0.993
_diffrn_reflns_theta_full 25.000
_diffrn_reflns_theta_max 25.000
_diffrn_reflns_theta_min 2.178
_diffrn_source 'sealed tube'
_exptl_absorpt_coefficient_mu 1.240
_exptl_absorpt_correction_T_max 0.928
_exptl_absorpt_correction_T_min 0.906
_exptl_absorpt_correction_type multi-scan
_exptl_absorpt_process_details 'SADABS, Bruker(2000)'
_exptl_crystal_colour yellow
_exptl_crystal_density_diffrn 1.193
_exptl_crystal_density_method 'not measured'
_exptl_crystal_description block
_exptl_crystal_F_000 3456
_exptl_crystal_size_max 0.080
_exptl_crystal_size_mid 0.080
_exptl_crystal_size_min 0.060
_refine_diff_density_max 2.885
_refine_diff_density_min -2.510
_refine_diff_density_rms 0.131
_refine_ls_extinction_method none
_refine_ls_goodness_of_fit_ref 1.107
_refine_ls_hydrogen_treatment constr
_refine_ls_matrix_type full
_refine_ls_number_parameters 1810
_refine_ls_number_reflns 33324
_refine_ls_number_restraints 159
_refine_ls_restrained_S_all 1.116
_refine_ls_R_factor_all 0.0891
_refine_ls_R_factor_gt 0.0626
_refine_ls_shift/su_max 0.002
_refine_ls_shift/su_mean 0.000
_refine_ls_structure_factor_coef Fsqd
_refine_ls_weighting_details 'w=1/[\s^2^(Fo^2^)+(0.0973P)^2^+4.9880P] where P=(Fo^2^+2Fc^2^)/3'
_refine_ls_weighting_scheme calc
_refine_ls_wR_factor_gt 0.1698
_refine_ls_wR_factor_ref 0.1811
_reflns_Friedel_coverage 0.000
_reflns_number_gt 23412
_reflns_number_total 33324
_reflns_threshold_expression 'I > 2\s(I)'
_cod_data_source_file d1cc03376j2.cif
_cod_data_source_block 1
_cod_depositor_comments 'Adding full bibliography for 7128789--7128791.cif.'
_cod_original_cell_volume 9521.6(6)
_cod_database_code 7128789
_shelx_shelxl_version_number 2014/7
_shelx_space_group_comment
;
The symmetry employed for this shelxl refinement is uniquely defined
by the following loop, which should always be used as a source of
symmetry information in preference to the above space-group names.
They are only intended as comments.
;
_shelx_estimated_absorpt_t_min 0.907
_shelx_estimated_absorpt_t_max 0.929

loop_
_space_group_symop_operation_xyz
'x, y, z'
'-x, -y, -z'

loop_
_atom_site_label
_atom_site_type_symbol
_atom_site_fract_x
_atom_site_fract_y
_atom_site_fract_z
_atom_site_U_iso_or_equiv
_atom_site_adp_type
_atom_site_occupancy
_atom_site_site_symmetry_order
_atom_site_calc_flag
_atom_site_refinement_flags_posn
_atom_site_refinement_flags_adp
_atom_site_refinement_flags_occupancy
_atom_site_disorder_assembly
_atom_site_disorder_group
Eu1 Eu 0.37250(2) 0.10809(2) 0.70012(2) 0.02537(10) Uani 1 1 d . . . . .
Eu2 Eu 0.66552(2) 0.42759(2) 0.67636(2) 0.02699(10) Uani 1 1 d . . . . .
Eu3 Eu 0.82998(2) 0.14827(2) 0.81444(2) 0.02303(9) Uani 1 1 d . . . . .
C1 C 0.1958(5) 0.1384(5) 0.6576(3) 0.061(3) Uani 1 1 d . . . . .
C2 C 0.1551(5) 0.1029(6) 0.6907(4) 0.070(3) Uani 1 1 d . . . . .
C3 C 0.0727(5) 0.0871(7) 0.6792(5) 0.111(5) Uani 1 1 d . . . . .
H3 H 0.0461 0.0647 0.7025 0.133 Uiso 1 1 calc R U . . .
C4 C 0.0323(5) 0.1056(7) 0.6326(5) 0.093(4) Uani 1 1 d . . . . .
C5 C 0.0705(5) 0.1411(7) 0.6005(5) 0.097(4) Uani 1 1 d . . . . .
H5 H 0.0411 0.1548 0.5702 0.117 Uiso 1 1 calc R U . . .
C6 C 0.1536(5) 0.1581(6) 0.6112(4) 0.070(3) Uani 1 1 d . . . . .
C7 C 0.1948(5) 0.0791(5) 0.7355(3) 0.068(3) Uani 1 1 d . . . . .
H7 H 0.1646 0.0605 0.7587 0.082 Uiso 1 1 calc R U . . .
C8 C 0.1986(5) 0.1958(4) 0.5761(3) 0.059(3) Uani 1 1 d . . . . .
H8A H 0.1624 0.2052 0.5445 0.071 Uiso 1 1 calc R U . . .
H8B H 0.2295 0.2362 0.5978 0.071 Uiso 1 1 calc R U . . .
C9 C 0.3127(4) 0.1966(3) 0.5332(3) 0.0406(19) Uani 1 1 d . . . . .
H9A H 0.3344 0.2376 0.5569 0.049 Uiso 1 1 calc R U . . .
H9B H 0.2890 0.2047 0.4964 0.049 Uiso 1 1 calc R U . . .
C10 C 0.3774(4) 0.1624(3) 0.5293(2) 0.0314(16) Uani 1 1 d . . . . .
C11 C 0.4107(4) 0.1376(3) 0.5767(2) 0.0258(14) Uani 1 1 d . . . . .
C12 C 0.4719(4) 0.1074(3) 0.5748(2) 0.0299(16) Uani 1 1 d . . . . .
C13 C 0.4981(4) 0.1017(4) 0.5263(3) 0.0408(19) Uani 1 1 d . . . . .
H13 H 0.5395 0.0814 0.5247 0.049 Uiso 1 1 calc R U . . .
C14 C 0.4651(5) 0.1251(4) 0.4818(3) 0.046(2) Uani 1 1 d . . . . .
C15 C 0.4040(4) 0.1552(3) 0.4826(3) 0.0380(18) Uani 1 1 d . . . . .
H15 H 0.3810 0.1707 0.4508 0.046 Uiso 1 1 calc R U . . .
C16 C 0.2118(5) 0.0970(4) 0.5218(3) 0.049(2) Uani 1 1 d . . . . .
H16A H 0.1765 0.0733 0.5415 0.058 Uiso 1 1 calc R U . . .
H16B H 0.2513 0.0725 0.5178 0.058 Uiso 1 1 calc R U . . .
C17 C 0.1657(7) 0.0997(5) 0.4653(4) 0.094(4) Uani 1 1 d . . . . .
H17A H 0.1958 0.1326 0.4491 0.112 Uiso 1 1 calc R U . . .
H17B H 0.1593 0.0588 0.4422 0.112 Uiso 1 1 calc R U . . .
C18 C 0.0868(8) 0.1133(5) 0.4633(7) 0.160(4) Uani 1 1 d D U . . .
C19 C 0.0652(8) 0.1675(6) 0.4491(7) 0.175(4) Uani 1 1 d D U . . .
H19 H 0.1029 0.1999 0.4414 0.210 Uiso 1 1 calc R U . . .
C20 C -0.0105(8) 0.1771(6) 0.4453(7) 0.175(4) Uani 1 1 d D U . . .
H20 H -0.0264 0.2119 0.4304 0.210 Uiso 1 1 calc R U . . .
C21 C -0.0617(9) 0.1314(6) 0.4654(7) 0.181(5) Uani 1 1 d D U . . .
H21 H -0.1073 0.1420 0.4729 0.217 Uiso 1 1 calc R U . . .
C22 C -0.0491(8) 0.0746(6) 0.4740(7) 0.172(5) Uani 1 1 d D U . . .
H22 H -0.0868 0.0417 0.4810 0.207 Uiso 1 1 calc R U . . .
C23 C 0.0286(7) 0.0689(6) 0.4717(7) 0.163(4) Uani 1 1 d D U . . .
H23 H 0.0400 0.0290 0.4767 0.196 Uiso 1 1 calc R U . . .
C24 C 0.5104(4) 0.0830(3) 0.6218(3) 0.0309(16) Uani 1 1 d . . . . .
H24 H 0.5528 0.0650 0.6176 0.037 Uiso 1 1 calc R U . . .
C25 C 0.5439(3) 0.0614(3) 0.7115(3) 0.0274(15) Uani 1 1 d . . . . .
H25A H 0.5739 0.0348 0.6949 0.033 Uiso 1 1 calc R U . . .
H25B H 0.5130 0.0356 0.7327 0.033 Uiso 1 1 calc R U . . .
C26 C 0.5989(3) 0.1180(3) 0.7494(3) 0.0283(15) Uani 1 1 d . . . . .
H26A H 0.6407 0.1354 0.7316 0.034 Uiso 1 1 calc R U . . .
H26B H 0.5704 0.1513 0.7557 0.034 Uiso 1 1 calc R U . . .
C27 C 0.6338(3) 0.1004(3) 0.8031(3) 0.0281(15) Uani 1 1 d . . . . .
H27A H 0.5935 0.0901 0.8239 0.034 Uiso 1 1 calc R U . . .
H27B H 0.6553 0.0628 0.7969 0.034 Uiso 1 1 calc R U . . .
C28 C 0.6769(3) 0.1929(3) 0.8674(2) 0.0264(15) Uani 1 1 d . . . . .
H28 H 0.6248 0.1832 0.8709 0.032 Uiso 1 1 calc R U . . .
C29 C 0.7260(4) 0.2504(3) 0.8995(2) 0.0261(15) Uani 1 1 d . . . . .
C30 C 0.8020(4) 0.2728(3) 0.8944(3) 0.0288(15) Uani 1 1 d . . . . .
C31 C 0.8461(4) 0.3304(3) 0.9268(3) 0.0331(16) Uani 1 1 d . . . . .
C32 C 0.8166(5) 0.3615(4) 0.9637(3) 0.0427(19) Uani 1 1 d . . . . .
H32 H 0.8473 0.3988 0.9863 0.051 Uiso 1 1 calc R U . . .
C33 C 0.7407(4) 0.3386(4) 0.9687(3) 0.044(2) Uani 1 1 d . . . . .
C34 C 0.6955(4) 0.2844(4) 0.9364(3) 0.0406(19) Uani 1 1 d . . . . .
H34 H 0.6436 0.2702 0.9391 0.049 Uiso 1 1 calc R U . . .
C35 C 0.9258(4) 0.3542(3) 0.9184(3) 0.0373(18) Uani 1 1 d . . . . .
H35A H 0.9534 0.3901 0.9472 0.045 Uiso 1 1 calc R U . . .
H35B H 0.9217 0.3695 0.8826 0.045 Uiso 1 1 calc R U . . .
C36 C 1.0438(4) 0.3219(4) 0.8987(4) 0.058(3) Uani 1 1 d . . . . .
H36A H 1.0834 0.3532 0.9264 0.069 Uiso 1 1 calc R U . . .
H36B H 1.0312 0.3414 0.8653 0.069 Uiso 1 1 calc R U . . .
C37 C 1.0755(4) 0.2639(4) 0.8856(3) 0.051(2) Uani 1 1 d . . . . .
C38 C 1.0232(4) 0.2110(3) 0.8514(3) 0.0365(17) Uani 1 1 d . . . . .
C39 C 1.0515(4) 0.1566(3) 0.8398(3) 0.0361(17) Uani 1 1 d . . . . .
C40 C 1.1308(4) 0.1568(4) 0.8585(3) 0.051(2) Uani 1 1 d . . . . .
H40 H 1.1501 0.1206 0.8497 0.061 Uiso 1 1 calc R U . . .
C41 C 1.1786(4) 0.2093(5) 0.8890(4) 0.071(3) Uani 1 1 d . . . . .
C42 C 1.1510(4) 0.2643(5) 0.9046(4) 0.069(3) Uani 1 1 d . . . . .
H42 H 1.1850 0.2999 0.9277 0.083 Uiso 1 1 calc R U . . .
C43 C 0.9847(7) 0.2802(5) 0.9735(4) 0.096(3) Uani 1 1 d . U . . .
H43A H 1.0119 0.2453 0.9712 0.115 Uiso 1 1 calc R U . . .
H43B H 0.9341 0.2633 0.9816 0.115 Uiso 1 1 calc R U . . .
C44 C 1.0329(8) 0.3323(5) 1.0208(4) 0.117(3) Uani 1 1 d . U . . .
H44A H 1.0864 0.3453 1.0161 0.140 Uiso 1 1 calc R U . . .
H44B H 1.0097 0.3697 1.0209 0.140 Uiso 1 1 calc R U . . .
C45 C 1.0334(11) 0.3054(7) 1.0746(6) 0.143(3) Uani 1 1 d . U . . .
C46 C 1.1022(11) 0.2912(7) 1.1026(6) 0.162(3) Uani 1 1 d . U . . .
H46 H 1.1456 0.2955 1.0866 0.195 Uiso 1 1 calc R U . . .
C47 C 1.1076(11) 0.2700(7) 1.1554(6) 0.163(3) Uani 1 1 d D U . . .
H47 H 1.1535 0.2636 1.1779 0.196 Uiso 1 1 calc R U . . .
C48 C 1.0358(10) 0.2605(7) 1.1685(6) 0.167(4) Uani 1 1 d D U . . .
H48 H 1.0338 0.2391 1.1993 0.200 Uiso 1 1 calc R U . . .
C49 C 0.9672(11) 0.2755(8) 1.1462(7) 0.168(4) Uani 1 1 d D U . . .
H49 H 0.9263 0.2735 1.1647 0.201 Uiso 1 1 calc R U . . .
C50 C 0.9620(12) 0.2936(8) 1.0951(7) 0.160(4) Uani 1 1 d . U . . .
H50 H 0.9142 0.2984 1.0739 0.192 Uiso 1 1 calc R U . . .
C51 C 1.0009(4) 0.0993(3) 0.8113(3) 0.0351(17) Uani 1 1 d . . . . .
H51 H 1.0242 0.0654 0.8029 0.042 Uiso 1 1 calc R U . . .
C52 C 0.9012(4) 0.0920(3) 0.9341(3) 0.0350(17) Uani 1 1 d . . . . .
H52 H 0.9312 0.1011 0.9706 0.042 Uiso 1 1 calc R U . . .
C53 C 0.8718(4) 0.0266(3) 0.9127(3) 0.0326(16) Uani 1 1 d . . . . .
C54 C 0.8179(4) 0.0071(3) 0.8612(3) 0.0317(16) Uani 1 1 d . . . . .
C55 C 0.7958(4) -0.0574(3) 0.8396(3) 0.0378(18) Uani 1 1 d . . . . .
C56 C 0.8244(5) -0.1005(4) 0.8696(4) 0.058(3) Uani 1 1 d . . . . .
H56 H 0.8112 -0.1438 0.8547 0.070 Uiso 1 1 calc R U . . .
C57 C 0.8728(6) -0.0808(4) 0.9219(4) 0.074(3) Uani 1 1 d . . . . .
C58 C 0.8976(4) -0.0192(4) 0.9421(3) 0.050(2) Uani 1 1 d . . . . .
H58 H 0.9329 -0.0067 0.9767 0.060 Uiso 1 1 calc R U . . .
C59 C 0.7405(4) -0.0772(3) 0.7856(3) 0.0402(19) Uani 1 1 d . . . . .
H59A H 0.6885 -0.0724 0.7892 0.048 Uiso 1 1 calc R U . . .
H59B H 0.7372 -0.1222 0.7732 0.048 Uiso 1 1 calc R U . . .
C60 C 0.7029(4) -0.0481(3) 0.6909(3) 0.0398(19) Uani 1 1 d . . . . .
H60A H 0.6519 -0.0506 0.6999 0.048 Uiso 1 1 calc R U . . .
H60B H 0.7015 -0.0884 0.6687 0.048 Uiso 1 1 calc R U . . .
C61 C 0.7182(4) 0.0055(3) 0.6578(3) 0.0302(16) Uani 1 1 d . . . . .
C62 C 0.7457(3) 0.0682(3) 0.6849(2) 0.0248(15) Uani 1 1 d . . . . .
C63 C 0.7564(4) 0.1173(3) 0.6531(3) 0.0295(16) Uani 1 1 d . . . . .
C64 C 0.7373(4) 0.1047(3) 0.5957(3) 0.0371(18) Uani 1 1 d . . . . .
H64 H 0.7433 0.1378 0.5742 0.045 Uiso 1 1 calc R U . . .
C65 C 0.7093(4) 0.0422(4) 0.5714(3) 0.0399(19) Uani 1 1 d . . . . .
C66 C 0.7006(4) -0.0070(4) 0.6014(3) 0.042(2) Uani 1 1 d . . . . .
H66 H 0.6826 -0.0492 0.5835 0.050 Uiso 1 1 calc R U . . .
C67 C 0.8433(4) -0.0434(4) 0.7347(3) 0.042(2) Uani 1 1 d . . . . .
H67A H 0.8808 -0.0299 0.7704 0.051 Uiso 1 1 calc R U . . .
H67B H 0.8578 -0.0127 0.7103 0.051 Uiso 1 1 calc R U . . .
C68 C 0.8536(5) -0.1067(4) 0.7111(4) 0.067(3) Uani 1 1 d . . . . .
H68A H 0.8289 -0.1404 0.7294 0.080 Uiso 1 1 calc R U . . .
H68B H 0.8290 -0.1160 0.6715 0.080 Uiso 1 1 calc R U . . .
C69 C 0.9381(6) -0.1043(5) 0.7200(3) 0.074(3) Uani 1 1 d D U . . .
C70 C 0.9750(7) -0.0862(8) 0.6814(5) 0.154(7) Uani 1 1 d D . . . .
H70 H 0.9428 -0.0760 0.6504 0.185 Uiso 1 1 calc R U . . .
C71 C 1.0500(7) -0.0796(8) 0.6786(7) 0.156(6) Uani 1 1 d D U . . .
H71 H 1.0699 -0.0732 0.6471 0.187 Uiso 1 1 calc R U . . .
C72 C 1.0915(9) -0.0840(7) 0.7287(6) 0.146(6) Uani 1 1 d D U . . .
H72 H 1.1461 -0.0744 0.7332 0.175 Uiso 1 1 calc R U . . .
C73 C 1.0655(6) -0.1004(9) 0.7741(6) 0.167(8) Uani 1 1 d D U . . .
H73 H 1.0992 -0.1033 0.8075 0.201 Uiso 1 1 calc R U . . .
C74 C 0.9848(6) -0.1124(6) 0.7665(4) 0.094(3) Uani 1 1 d D U . . .
H74 H 0.9623 -0.1268 0.7950 0.113 Uiso 1 1 calc R U . . .
C75 C 0.7854(4) 0.1828(3) 0.6775(3) 0.0305(16) Uani 1 1 d . . . . .
H75 H 0.7872 0.2130 0.6530 0.037 Uiso 1 1 calc R U . . .
C76 C 0.8294(4) 0.2738(3) 0.7423(3) 0.0259(14) Uani 1 1 d . . . . .
H76A H 0.8472 0.2928 0.7119 0.031 Uiso 1 1 calc R U . . .
H76B H 0.8720 0.2864 0.7755 0.031 Uiso 1 1 calc R U . . .
C77 C 0.7593(3) 0.2975(3) 0.7523(2) 0.0250(14) Uani 1 1 d . . . . .
H77A H 0.7199 0.2905 0.7175 0.030 Uiso 1 1 calc R U . . .
H77B H 0.7364 0.2729 0.7782 0.030 Uiso 1 1 calc R U . . .
C78 C 0.7796(4) 0.3659(3) 0.7751(3) 0.0308(16) Uani 1 1 d . . . . .
H78A H 0.8074 0.3718 0.8139 0.037 Uiso 1 1 calc R U . . .
H78B H 0.8141 0.3894 0.7548 0.037 Uiso 1 1 calc R U . . .
C79 C 0.6812(4) 0.3926(3) 0.8138(3) 0.0322(16) Uani 1 1 d . . . . .
H79 H 0.7101 0.3802 0.8452 0.039 Uiso 1 1 calc R U . . .
C80 C 0.6107(4) 0.4120(3) 0.8193(3) 0.0303(15) Uani 1 1 d . . . . .
C81 C 0.5597(4) 0.4260(3) 0.7735(2) 0.0266(14) Uani 1 1 d . . . . .
C82 C 0.4914(4) 0.4451(3) 0.7821(3) 0.0283(15) Uani 1 1 d . . . . .
C83 C 0.4762(4) 0.4498(3) 0.8340(3) 0.0363(17) Uani 1 1 d . . . . .
H83 H 0.4313 0.4631 0.8397 0.044 Uiso 1 1 calc R U . . .
C84 C 0.5261(4) 0.4352(3) 0.8766(3) 0.0368(17) Uani 1 1 d . . . . .
C85 C 0.5927(4) 0.4156(3) 0.8698(3) 0.0304(15) Uani 1 1 d . . . . .
H85 H 0.6258 0.4046 0.9000 0.037 Uiso 1 1 calc R U . . .
C86 C 0.4362(4) 0.4581(4) 0.7322(3) 0.0397(18) Uani 1 1 d . . . . .
H86A H 0.4098 0.4178 0.7084 0.048 Uiso 1 1 calc R U . . .
H86B H 0.3963 0.4774 0.7443 0.048 Uiso 1 1 calc R U . . .
C87 C 0.4300(4) 0.4986(4) 0.6433(3) 0.043(2) Uani 1 1 d . . . . .
H87A H 0.4050 0.4542 0.6281 0.052 Uiso 1 1 calc R U . . .
H87B H 0.3887 0.5219 0.6453 0.052 Uiso 1 1 calc R U . . .
C88 C 0.4787(5) 0.5268(4) 0.6060(3) 0.045(2) Uani 1 1 d . . . . .
C89 C 0.5440(5) 0.4995(3) 0.6008(3) 0.0403(18) Uani 1 1 d . . . . .
C90 C 0.5912(5) 0.5246(3) 0.5661(3) 0.0395(18) Uani 1 1 d . . . . .
C91 C 0.5701(5) 0.5705(4) 0.5350(3) 0.051(2) Uani 1 1 d . . . . .
H91 H 0.5994 0.5848 0.5098 0.061 Uiso 1 1 calc R U . . .
C92 C 0.5085(6) 0.5947(4) 0.5404(3) 0.057(2) Uani 1 1 d . . . . .
C93 C 0.4624(5) 0.5725(4) 0.5766(3) 0.054(2) Uani 1 1 d . . . . .
H93 H 0.4194 0.5902 0.5800 0.065 Uiso 1 1 calc R U . . .
C94 C 0.5155(5) 0.5656(4) 0.7289(3) 0.048(2) Uani 1 1 d . . . . .
H94A H 0.5445 0.5883 0.7049 0.058 Uiso 1 1 calc R U . . .
H94B H 0.5535 0.5623 0.7622 0.058 Uiso 1 1 calc R U . . .
C95 C 0.4619(6) 0.6054(4) 0.7458(3) 0.065(3) Uani 1 1 d . . . . .
H95A H 0.4126 0.5951 0.7178 0.078 Uiso 1 1 calc R U . . .
H95B H 0.4857 0.6504 0.7467 0.078 Uiso 1 1 calc R U . . .
C96 C 0.4443(6) 0.5961(4) 0.8018(4) 0.057(2) Uani 1 1 d . . . . .
C97 C 0.5026(7) 0.6097(5) 0.8470(4) 0.075(3) Uani 1 1 d . . . . .
H97 H 0.5538 0.6247 0.8432 0.090 Uiso 1 1 calc R U . . .
C98 C 0.4909(8) 0.6029(6) 0.8987(4) 0.095(4) Uani 1 1 d . . . . .
H98 H 0.5331 0.6140 0.9298 0.114 Uiso 1 1 calc R U . . .
C99 C 0.4176(7) 0.5798(6) 0.9045(5) 0.084(4) Uani 1 1 d . . . . .
H99 H 0.4096 0.5723 0.9395 0.100 Uiso 1 1 calc R U . . .
C100 C 0.3579(7) 0.5677(6) 0.8620(5) 0.091(4) Uani 1 1 d . . . . .
H100 H 0.3070 0.5552 0.8673 0.109 Uiso 1 1 calc R U . . .
C101 C 0.3698(7) 0.5736(5) 0.8069(5) 0.088(4) Uani 1 1 d . . . . .
H101 H 0.3278 0.5623 0.7758 0.105 Uiso 1 1 calc R U . . .
C102 C 0.6571(5) 0.5014(4) 0.5617(3) 0.048(2) Uani 1 1 d . . . . .
H102 H 0.6785 0.5113 0.5314 0.058 Uiso 1 1 calc R U . . .
C103 C 0.7453(4) 0.3276(3) 0.6054(3) 0.0287(15) Uani 1 1 d . . . . .
C104 C 0.6780(4) 0.2841(3) 0.5756(3) 0.0283(15) Uani 1 1 d . . . . .
C105 C 0.6814(5) 0.2417(3) 0.5311(3) 0.0390(18) Uani 1 1 d . . . . .
H105 H 0.6364 0.2118 0.5113 0.047 Uiso 1 1 calc R U . . .
C106 C 0.7507(5) 0.2440(4) 0.5166(3) 0.052(2) Uani 1 1 d . . . . .
C107 C 0.8189(5) 0.2877(4) 0.5452(3) 0.050(2) Uani 1 1 d . . . . .
H107 H 0.8664 0.2886 0.5345 0.060 Uiso 1 1 calc R U . . .
C108 C 0.8149(4) 0.3291(3) 0.5893(3) 0.0360(17) Uani 1 1 d . . . . .
C109 C 0.6035(4) 0.2802(3) 0.5888(3) 0.0279(15) Uani 1 1 d . . . . .
H109 H 0.5631 0.2459 0.5696 0.033 Uiso 1 1 calc R U . . .
C110 C 0.5079(3) 0.3046(3) 0.6325(2) 0.0267(14) Uani 1 1 d . . . . .
H11A H 0.4728 0.2772 0.6000 0.032 Uiso 1 1 calc R U . . .
H11B H 0.4896 0.3440 0.6379 0.032 Uiso 1 1 calc R U . . .
C111 C 0.5078(4) 0.2714(3) 0.6826(2) 0.0270(15) Uani 1 1 d . . . . .
H11C H 0.5523 0.2936 0.7124 0.032 Uiso 1 1 calc R U . . .
H11D H 0.5136 0.2278 0.6737 0.032 Uiso 1 1 calc R U . . .
C112 C 0.4331(4) 0.2698(3) 0.7020(3) 0.0293(15) Uani 1 1 d . . . . .
H11E H 0.4321 0.3126 0.7183 0.035 Uiso 1 1 calc R U . . .
H11F H 0.3880 0.2553 0.6706 0.035 Uiso 1 1 calc R U . . .
C113 C 0.4501(3) 0.2517(3) 0.7926(2) 0.0252(14) Uani 1 1 d . . . . .
H113 H 0.4630 0.2964 0.7992 0.030 Uiso 1 1 calc R U . . .
C114 C 0.4566(3) 0.2197(3) 0.8405(3) 0.0276(15) Uani 1 1 d . . . . .
C115 C 0.4502(3) 0.1540(3) 0.8366(2) 0.0254(14) Uani 1 1 d . . . . .
C116 C 0.4582(3) 0.1253(3) 0.8842(2) 0.0264(14) Uani 1 1 d . . . . .
C117 C 0.4701(4) 0.1618(3) 0.9352(3) 0.0336(16) Uani 1 1 d . . . . .
H117 H 0.4740 0.1426 0.9675 0.040 Uiso 1 1 calc R U . . .
C118 C 0.4763(4) 0.2273(3) 0.9380(3) 0.0362(17) Uani 1 1 d . . . . .
C119 C 0.4695(4) 0.2554(3) 0.8919(3) 0.0323(16) Uani 1 1 d . . . . .
H119 H 0.4736 0.2996 0.8948 0.039 Uiso 1 1 calc R U . . .
C120 C 0.4571(4) 0.0564(3) 0.8803(3) 0.0342(16) Uani 1 1 d . . . . .
H12A H 0.4561 0.0425 0.9163 0.041 Uiso 1 1 calc R U . . .
H12B H 0.5044 0.0484 0.8698 0.041 Uiso 1 1 calc R U . . .
C121 C 0.3940(4) -0.0470(3) 0.8205(3) 0.0374(17) Uani 1 1 d . . . . .
H12C H 0.4467 -0.0457 0.8149 0.045 Uiso 1 1 calc R U . . .
H12D H 0.3867 -0.0726 0.8500 0.045 Uiso 1 1 calc R U . . .
C122 C 0.3354(4) -0.0777(3) 0.7684(3) 0.0361(17) Uani 1 1 d . . . . .
C123 C 0.3307(4) -0.0432(3) 0.7234(3) 0.0331(16) Uani 1 1 d . . . . .
C124 C 0.2738(4) -0.0720(4) 0.6744(3) 0.0358(17) Uani 1 1 d . . . . .
C125 C 0.2304(4) -0.1337(4) 0.6710(3) 0.046(2) Uani 1 1 d . . . . .
H125 H 0.1950 -0.1539 0.6378 0.055 Uiso 1 1 calc R U . . .
C126 C 0.2391(5) -0.1639(4) 0.7145(4) 0.050(2) Uani 1 1 d . . . . .
C127 C 0.2905(4) -0.1364(4) 0.7645(3) 0.0446(19) Uani 1 1 d . . . . .
H127 H 0.2939 -0.1584 0.7951 0.054 Uiso 1 1 calc R U . . .
C128 C 0.3120(4) 0.0214(4) 0.8537(3) 0.0367(17) Uani 1 1 d . . . . .
H12E H 0.2690 -0.0043 0.8244 0.044 Uiso 1 1 calc R U . . .
H12F H 0.3054 0.0654 0.8564 0.044 Uiso 1 1 calc R U . . .
C129 C 0.3063(5) -0.0028(4) 0.9080(3) 0.051(2) Uani 1 1 d . . . . .
H12G H 0.3271 -0.0413 0.9102 0.061 Uiso 1 1 calc R U . . .
H12H H 0.3370 0.0295 0.9390 0.061 Uiso 1 1 calc R U . . .
C130 C 0.2258(8) -0.0167(7) 0.9111(6) 0.140(3) Uani 1 1 d D U . . .
C131 C 0.1866(8) -0.0802(8) 0.9085(7) 0.158(4) Uani 1 1 d D U . . .
H131 H 0.2155 -0.1118 0.9062 0.190 Uiso 1 1 calc R U . . .
C132 C 0.1081(8) -0.0998(8) 0.9092(7) 0.161(4) Uani 1 1 d D U . . .
H132 H 0.0843 -0.1427 0.9086 0.194 Uiso 1 1 calc R U . . .
C133 C 0.0677(8) -0.0515(7) 0.9109(6) 0.141(4) Uani 1 1 d D U . . .
H133 H 0.0140 -0.0630 0.9097 0.169 Uiso 1 1 calc R U . . .
C134 C 0.1003(6) 0.0118(7) 0.9142(5) 0.128(3) Uani 1 1 d D U . . .
H134 H 0.0725 0.0443 0.9157 0.153 Uiso 1 1 calc R U . . .
C135 C 0.1769(6) 0.0218(8) 0.9151(5) 0.132(3) Uani 1 1 d D U . . .
H135 H 0.2012 0.0652 0.9195 0.158 Uiso 1 1 calc R U . . .
C136 C 0.2586(4) -0.0371(4) 0.6298(3) 0.044(2) Uani 1 1 d . . . . .
H136 H 0.2253 -0.0600 0.5968 0.053 Uiso 1 1 calc R U . . .
C137 C 0.8862(4) 0.3748(4) 0.6225(3) 0.047(2) Uani 1 1 d . . . . .
H13A H 0.9300 0.3736 0.6049 0.056 Uiso 1 1 calc R U . . .
H13B H 0.9001 0.3632 0.6595 0.056 Uiso 1 1 calc R U . . .
C138 C 0.9300(4) 0.4873(4) 0.6710(3) 0.056(2) Uani 1 1 d . . . . .
H13C H 0.9384 0.4684 0.7052 0.067 Uiso 1 1 calc R U . . .
H13D H 0.9798 0.4969 0.6599 0.067 Uiso 1 1 calc R U . . .
C139 C 0.9029(5) 0.5463(4) 0.6809(3) 0.057(2) Uani 1 1 d . . . . .
C140 C 0.8291(4) 0.5393(4) 0.6957(3) 0.046(2) Uani 1 1 d . . . . .
C141 C 0.7999(5) 0.5930(4) 0.7038(3) 0.051(2) Uani 1 1 d . . . . .
C142 C 0.8460(5) 0.6527(4) 0.7008(4) 0.063(3) Uani 1 1 d . . . . .
H142 H 0.8281 0.6896 0.7095 0.076 Uiso 1 1 calc R U . . .
C143 C 0.9128(6) 0.6586(4) 0.6864(4) 0.073(3) Uani 1 1 d . . . . .
C144 C 0.9420(6) 0.6049(5) 0.6775(4) 0.078(3) Uani 1 1 d . . . . .
H144 H 0.9912 0.6095 0.6688 0.093 Uiso 1 1 calc R U . . .
C145 C 0.8558(4) 0.4662(4) 0.5721(3) 0.0456(19) Uani 1 1 d . . . . .
H14A H 0.8330 0.5034 0.5769 0.055 Uiso 1 1 calc R U . . .
H14B H 0.8169 0.4337 0.5450 0.055 Uiso 1 1 calc R U . . .
C146 C 0.9268(5) 0.4851(4) 0.5485(4) 0.056(2) Uani 1 1 d . . . . .
H14C H 0.9143 0.5124 0.5205 0.067 Uiso 1 1 calc R U . . .
H14D H 0.9691 0.5109 0.5782 0.067 Uiso 1 1 calc R U . . .
C147 C 0.9563(6) 0.4342(5) 0.5237(5) 0.078(3) Uani 1 1 d . U . . .
C148 C 0.9156(9) 0.4008(5) 0.4730(7) 0.136(4) Uani 1 1 d D U . . .
H148 H 0.8690 0.4100 0.4542 0.163 Uiso 1 1 calc R U . . .
C149 C 0.9473(9) 0.3519(6) 0.4506(7) 0.141(4) Uani 1 1 d D U . . .
H149 H 0.9222 0.3283 0.4158 0.169 Uiso 1 1 calc R U . . .
C150 C 1.0148(10) 0.3392(6) 0.4798(7) 0.140(4) Uani 1 1 d . U . . .
H150 H 1.0323 0.3046 0.4648 0.168 Uiso 1 1 calc R U . . .
C151 C 1.0588(9) 0.3732(6) 0.5294(8) 0.142(4) Uani 1 1 d D U . . .
H151 H 1.1067 0.3652 0.5473 0.171 Uiso 1 1 calc R U . . .
C152 C 1.0264(8) 0.4203(5) 0.5508(6) 0.113(5) Uani 1 1 d D U . . .
H152 H 1.0527 0.4442 0.5853 0.135 Uiso 1 1 calc R U . . .
C153 C 0.7259(5) 0.5894(4) 0.7138(3) 0.051(2) Uani 1 1 d . . . . .
H153 H 0.7134 0.6283 0.7243 0.061 Uiso 1 1 calc R U . . .
Cl1 Cl -0.06887(16) 0.0868(2) 0.61722(16) 0.1441(17) Uani 1 1 d . . . . .
Cl2 Cl 0.49734(14) 0.11584(14) 0.42127(8) 0.0719(7) Uani 1 1 d . . . . .
Cl3 Cl 0.70358(15) 0.37941(13) 1.01604(10) 0.0768(8) Uani 1 1 d . . . . .
Cl4 Cl 1.27804(13) 0.21201(17) 0.91088(14) 0.1081(12) Uani 1 1 d . . . . .
Cl5 Cl 0.9019(2) -0.13775(13) 0.96076(16) 0.148(2) Uani 1 1 d . . . . .
Cl6 Cl 0.68194(14) 0.02650(11) 0.49936(8) 0.0615(6) Uani 1 1 d . . . . .
Cl7 Cl 0.50445(13) 0.43915(11) 0.94146(7) 0.0530(5) Uani 1 1 d . . . . .
Cl8 Cl 0.4819(2) 0.65181(15) 0.50231(11) 0.0969(10) Uani 1 1 d . . . . .
Cl9 Cl 0.75393(16) 0.19300(12) 0.45902(11) 0.0791(8) Uani 1 1 d . . . . .
Cl10 Cl 0.18268(16) -0.24026(11) 0.71005(11) 0.0786(8) Uani 1 1 d . . . . .
Cl11 Cl 0.49066(14) 0.27205(11) 1.00164(7) 0.0584(6) Uani 1 1 d . . . . .
Cl12 Cl 0.9666(2) 0.73188(13) 0.68017(16) 0.1231(14) Uani 1 1 d . . . . .
Cl13 Cl 0.4721(12) 0.1060(11) 0.2395(12) 0.91(2) Uani 1 1 d . . . . .
Cl14 Cl 0.0054(3) 0.4036(3) 0.7751(3) 0.191(2) Uani 1 1 d . . . . .
Cl15 Cl 0.2181(10) 0.3335(8) 0.4620(9) 0.600(13) Uani 1 1 d . . . . .
N1 N 0.2513(3) 0.1577(3) 0.5564(2) 0.0411(16) Uani 1 1 d . . . . .
N2 N 0.4927(3) 0.0834(2) 0.6687(2) 0.0239(12) Uani 1 1 d . . . . .
N3 N 0.6965(3) 0.1540(2) 0.8349(2) 0.0259(12) Uani 1 1 d . . . . .
N4 N 0.9717(3) 0.3035(3) 0.9203(2) 0.0373(15) Uani 1 1 d . . . . .
N5 N 0.7651(3) -0.0383(3) 0.7433(2) 0.0350(14) Uani 1 1 d . . . . .
N6 N 0.8087(3) 0.2040(2) 0.7284(2) 0.0270(12) Uani 1 1 d . . . . .
N7 N 0.7084(3) 0.3906(2) 0.7705(2) 0.0264(12) Uani 1 1 d . . . . .
N8 N 0.4790(3) 0.5015(3) 0.7004(2) 0.0368(14) Uani 1 1 d . . . . .
N9 N 0.5863(3) 0.3188(2) 0.6243(2) 0.0277(12) Uani 1 1 d . . . . .
N10 N 0.4293(3) 0.2266(3) 0.7427(2) 0.0279(12) Uani 1 1 d . . . . .
N11 N 0.3862(3) 0.0195(3) 0.8379(2) 0.0313(13) Uani 1 1 d . . . . .
N12 N 0.8704(3) 0.4410(3) 0.6264(2) 0.0411(15) Uani 1 1 d . . . . .
O1 O 0.2703(3) 0.1534(2) 0.66670(18) 0.0392(12) Uani 1 1 d . . . . .
O2 O 0.3841(2) 0.1449(2) 0.62009(16) 0.0318(11) Uani 1 1 d . . . . .
H2A H 0.3292 0.1431 0.6033 0.048 Uiso 1 1 d R U . . .
O3 O 0.8323(2) 0.24364(19) 0.85980(17) 0.0265(10) Uani 1 1 d . . . . .
O4 O 0.9528(2) 0.2143(2) 0.83120(19) 0.0326(11) Uani 1 1 d . . . . .
H4A H 0.9472 0.2519 0.8539 0.049 Uiso 1 1 d R U . . .
O5 O 0.7883(2) 0.0481(2) 0.83445(17) 0.0276(10) Uani 1 1 d . . . . .
H5A H 0.7648 0.0235 0.7977 0.041 Uiso 1 1 d R U . . .
O6 O 0.7609(2) 0.0794(2) 0.73770(17) 0.0300(11) Uani 1 1 d . . . . .
O7 O 0.5721(2) 0.4210(2) 0.72485(17) 0.0290(10) Uani 1 1 d . . . . .
H7A H 0.5424 0.4506 0.7085 0.044 Uiso 1 1 d R U . . .
O8 O 0.5567(3) 0.4544(2) 0.62829(18) 0.0344(11) Uani 1 1 d . . . . .
H8C H 0.5308 0.4160 0.6018 0.052 Uiso 1 1 d R U . . .
O9 O 0.7444(2) 0.3672(2) 0.64692(17) 0.0303(10) Uani 1 1 d . . . . .
O10 O 0.3764(2) 0.0105(2) 0.72738(17) 0.0303(10) Uani 1 1 d . . . . .
O11 O 0.4384(2) 0.1183(2) 0.78895(17) 0.0284(10) Uani 1 1 d . . . . .
H11H H 0.4202 0.0759 0.7982 0.043 Uiso 1 1 d R U . . .
O12 O 0.7931(3) 0.4833(2) 0.70058(19) 0.0386(12) Uani 1 1 d . . . . .
O13 O 0.2641(3) 0.0800(3) 0.7476(2) 0.0486(14) Uani 1 1 d . . . . .
O14 O 0.8923(3) 0.1378(2) 0.91090(18) 0.0338(11) Uani 1 1 d . . . . .
O15 O 0.9298(3) 0.0892(2) 0.79656(19) 0.0358(11) Uani 1 1 d . . . . .
O16 O 0.6901(3) 0.4699(3) 0.5921(2) 0.0448(13) Uani 1 1 d . . . . .
O17 O 0.2846(3) 0.0207(3) 0.62967(19) 0.0398(12) Uani 1 1 d . . . . .
O18 O 0.6752(3) 0.5413(2) 0.7104(2) 0.0505(14) Uani 1 1 d . . . . .

loop_
_atom_site_aniso_label
_atom_site_aniso_U_11
_atom_site_aniso_U_22
_atom_site_aniso_U_33
_atom_site_aniso_U_23
_atom_site_aniso_U_13
_atom_site_aniso_U_12
Eu1 0.01823(17) 0.0380(2) 0.01908(16) 0.00146(14) 0.00313(13) 0.00688(14)
Eu2 0.03004(19) 0.02544(18) 0.02758(18) -0.00030(14) 0.01468(14) 0.00470(14)
Eu3 0.01698(16) 0.02181(17) 0.02598(17) -0.00478(13) 0.00015(13) 0.00327(13)
C1 0.032(4) 0.112(8) 0.042(5) 0.007(5) 0.000(4) 0.038(5)
C2 0.034(5) 0.138(10) 0.051(5) 0.023(6) 0.023(4) 0.030(6)
C3 0.040(6) 0.234(16) 0.086(8) 0.079(10) 0.036(6) 0.045(8)
C4 0.032(5) 0.163(12) 0.086(8) 0.024(8) 0.022(5) 0.018(6)
C5 0.035(5) 0.169(13) 0.101(9) 0.047(9) 0.010(6) 0.046(7)
C6 0.037(5) 0.131(9) 0.050(5) 0.014(6) 0.009(4) 0.038(6)
C7 0.038(5) 0.119(9) 0.046(5) 0.003(5) 0.021(4) 0.006(5)
C8 0.039(5) 0.075(6) 0.058(5) -0.007(5) -0.011(4) 0.031(5)
C9 0.044(4) 0.039(4) 0.029(4) 0.005(3) -0.010(3) 0.006(4)
C10 0.033(4) 0.033(4) 0.018(3) -0.001(3) 0.001(3) -0.008(3)
C11 0.025(3) 0.026(3) 0.021(3) -0.003(3) 0.003(3) -0.001(3)
C12 0.031(4) 0.033(4) 0.016(3) -0.007(3) -0.002(3) -0.002(3)
C13 0.034(4) 0.047(5) 0.037(4) -0.015(4) 0.016(3) 0.000(3)
C14 0.051(5) 0.062(5) 0.016(3) -0.002(4) 0.014(3) -0.013(4)
C15 0.044(4) 0.033(4) 0.025(4) 0.004(3) 0.000(3) -0.008(3)
C16 0.043(5) 0.050(5) 0.049(5) 0.012(4) 0.003(4) 0.005(4)
C17 0.111(9) 0.077(7) 0.049(6) 0.023(5) -0.015(6) -0.053(7)
C18 0.125(6) 0.052(4) 0.231(8) -0.002(5) -0.113(6) 0.021(4)
C19 0.139(6) 0.065(4) 0.241(8) 0.000(5) -0.122(6) 0.019(4)
C20 0.139(6) 0.065(4) 0.241(8) 0.000(5) -0.122(6) 0.020(4)
C21 0.142(7) 0.072(5) 0.248(9) -0.009(6) -0.120(7) 0.023(5)
C22 0.131(7) 0.077(5) 0.249(9) -0.004(7) -0.087(8) 0.032(6)
C23 0.123(7) 0.066(5) 0.240(8) -0.001(6) -0.094(7) 0.032(5)
C24 0.024(3) 0.026(4) 0.039(4) -0.007(3) 0.010(3) 0.001(3)
C25 0.019(3) 0.030(4) 0.029(3) 0.000(3) -0.003(3) 0.007(3)
C26 0.021(3) 0.024(3) 0.038(4) 0.003(3) 0.001(3) 0.006(3)
C27 0.017(3) 0.029(4) 0.033(4) 0.002(3) -0.001(3) 0.001(3)
C28 0.014(3) 0.040(4) 0.028(3) 0.006(3) 0.008(3) 0.010(3)
C29 0.026(3) 0.027(3) 0.025(3) 0.001(3) 0.001(3) 0.013(3)
C30 0.029(4) 0.029(4) 0.027(3) -0.001(3) 0.002(3) 0.012(3)
C31 0.034(4) 0.028(4) 0.036(4) -0.003(3) 0.003(3) 0.013(3)
C32 0.054(5) 0.037(4) 0.035(4) -0.008(3) 0.005(4) 0.018(4)
C33 0.048(5) 0.057(5) 0.029(4) -0.010(4) 0.010(3) 0.025(4)
C34 0.040(4) 0.053(5) 0.035(4) 0.005(4) 0.013(3) 0.023(4)
C35 0.029(4) 0.028(4) 0.046(4) -0.011(3) 0.007(3) -0.005(3)
C36 0.028(4) 0.043(5) 0.083(6) -0.031(5) 0.014(4) -0.018(3)
C37 0.020(4) 0.055(5) 0.066(5) -0.021(4) -0.001(4) 0.001(3)
C38 0.025(4) 0.042(4) 0.044(4) 0.003(4) 0.013(3) 0.008(3)
C39 0.027(4) 0.041(4) 0.042(4) 0.006(3) 0.009(3) 0.009(3)
C40 0.019(4) 0.073(6) 0.062(5) 0.007(5) 0.003(4) 0.020(4)
C41 0.015(4) 0.106(8) 0.076(6) -0.018(6) -0.010(4) 0.014(5)
C42 0.021(4) 0.085(7) 0.081(7) -0.029(6) 0.000(4) -0.005(4)
C43 0.135(7) 0.077(5) 0.052(4) -0.044(4) -0.041(5) 0.061(5)
C44 0.161(6) 0.088(5) 0.067(4) -0.046(4) -0.051(5) 0.055(5)
C45 0.197(7) 0.098(4) 0.092(4) -0.039(4) -0.063(5) 0.063(5)
C46 0.223(7) 0.107(5) 0.105(5) -0.039(4) -0.074(5) 0.059(6)
C47 0.224(7) 0.107(5) 0.106(5) -0.039(4) -0.074(5) 0.058(6)
C48 0.233(8) 0.108(6) 0.104(6) -0.041(5) -0.066(7) 0.047(7)
C49 0.225(8) 0.127(7) 0.111(7) -0.031(6) -0.044(7) 0.054(7)
C50 0.219(7) 0.116(5) 0.104(5) -0.029(5) -0.051(6) 0.056(6)
C51 0.035(4) 0.042(4) 0.033(4) 0.000(3) 0.012(3) 0.018(3)
C52 0.031(4) 0.039(4) 0.031(4) 0.001(3) 0.001(3) 0.008(3)
C53 0.028(4) 0.021(3) 0.044(4) 0.003(3) 0.000(3) 0.002(3)
C54 0.024(3) 0.030(4) 0.038(4) 0.007(3) -0.001(3) 0.006(3)
C55 0.028(4) 0.026(4) 0.056(5) 0.006(3) 0.002(3) 0.006(3)
C56 0.044(5) 0.043(5) 0.070(6) -0.006(4) -0.019(4) 0.010(4)
C57 0.072(6) 0.037(5) 0.092(7) 0.017(5) -0.031(6) 0.012(5)
C58 0.037(4) 0.047(5) 0.056(5) 0.008(4) -0.017(4) 0.012(4)
C59 0.030(4) 0.027(4) 0.058(5) -0.005(4) 0.000(4) 0.009(3)
C60 0.023(4) 0.033(4) 0.049(4) -0.011(3) -0.015(3) 0.003(3)
C61 0.020(3) 0.028(4) 0.037(4) -0.005(3) -0.004(3) 0.007(3)
C62 0.015(3) 0.029(4) 0.028(3) -0.006(3) 0.000(3) 0.007(3)
C63 0.020(3) 0.036(4) 0.031(4) -0.003(3) 0.003(3) 0.011(3)
C64 0.039(4) 0.041(4) 0.032(4) -0.008(3) 0.009(3) 0.015(3)
C65 0.033(4) 0.048(5) 0.032(4) -0.010(4) 0.002(3) 0.006(4)
C66 0.036(4) 0.036(4) 0.042(4) -0.021(4) -0.004(3) 0.007(3)
C67 0.022(4) 0.050(5) 0.047(4) -0.009(4) -0.006(3) 0.013(3)
C68 0.046(5) 0.051(5) 0.091(7) -0.025(5) 0.003(5) 0.013(4)
C69 0.074(6) 0.108(7) 0.057(5) 0.008(5) 0.024(4) 0.052(5)
C70 0.103(11) 0.28(2) 0.099(10) -0.007(12) 0.058(9) 0.077(13)
C71 0.102(9) 0.189(11) 0.168(11) -0.060(11) 0.056(8) 0.029(9)
C72 0.096(9) 0.177(11) 0.159(11) -0.079(11) 0.063(8) 0.033(9)
C73 0.074(10) 0.30(3) 0.123(11) 0.005(13) -0.005(7) 0.077(13)
C74 0.083(6) 0.132(7) 0.080(5) 0.016(5) 0.016(5) 0.056(6)
C75 0.026(3) 0.038(4) 0.031(4) -0.001(3) 0.007(3) 0.017(3)
C76 0.028(3) 0.014(3) 0.033(4) -0.003(3) 0.008(3) 0.001(3)
C77 0.025(3) 0.030(4) 0.020(3) -0.002(3) 0.008(3) 0.006(3)
C78 0.026(3) 0.034(4) 0.033(4) -0.003(3) 0.008(3) 0.009(3)
C79 0.038(4) 0.028(4) 0.028(4) -0.003(3) 0.006(3) 0.008(3)
C80 0.030(4) 0.027(4) 0.034(4) 0.001(3) 0.007(3) 0.010(3)
C81 0.034(4) 0.025(3) 0.023(3) 0.002(3) 0.013(3) 0.004(3)
C82 0.031(4) 0.032(4) 0.027(3) 0.003(3) 0.014(3) 0.014(3)
C83 0.039(4) 0.037(4) 0.037(4) -0.005(3) 0.016(3) 0.018(3)
C84 0.057(5) 0.035(4) 0.023(3) 0.000(3) 0.018(3) 0.014(4)
C85 0.037(4) 0.033(4) 0.026(3) 0.004(3) 0.012(3) 0.012(3)
C86 0.038(4) 0.053(5) 0.038(4) 0.006(4) 0.018(3) 0.023(4)
C87 0.043(4) 0.058(5) 0.035(4) 0.005(4) 0.007(3) 0.028(4)
C88 0.059(5) 0.047(5) 0.030(4) 0.005(4) 0.003(4) 0.024(4)
C89 0.056(5) 0.033(4) 0.034(4) 0.005(3) 0.011(4) 0.011(4)
C90 0.056(5) 0.037(4) 0.027(4) 0.008(3) 0.017(3) 0.005(4)
C91 0.073(6) 0.060(5) 0.028(4) 0.027(4) 0.020(4) 0.015(5)
C92 0.083(7) 0.051(5) 0.038(5) 0.021(4) 0.006(5) 0.019(5)
C93 0.070(6) 0.064(6) 0.033(4) 0.006(4) 0.003(4) 0.034(5)
C94 0.076(6) 0.037(4) 0.040(4) 0.006(4) 0.023(4) 0.021(4)
C95 0.101(8) 0.051(5) 0.056(5) 0.003(4) 0.023(5) 0.045(5)
C96 0.074(6) 0.040(5) 0.064(6) 0.000(4) 0.026(5) 0.022(5)
C97 0.105(9) 0.075(7) 0.052(6) -0.007(5) 0.022(6) 0.039(6)
C98 0.117(11) 0.102(10) 0.065(7) -0.021(7) 0.013(7) 0.052(8)
C99 0.087(8) 0.099(9) 0.081(8) -0.001(7) 0.032(7) 0.053(7)
C100 0.101(9) 0.108(10) 0.086(8) -0.004(7) 0.034(7) 0.071(8)
C101 0.106(9) 0.080(8) 0.095(9) 0.002(7) 0.031(7) 0.061(7)
C102 0.068(6) 0.045(5) 0.038(4) 0.014(4) 0.027(4) 0.009(4)
C103 0.037(4) 0.031(4) 0.027(3) 0.012(3) 0.019(3) 0.012(3)
C104 0.040(4) 0.019(3) 0.032(4) 0.004(3) 0.019(3) 0.012(3)
C105 0.055(5) 0.031(4) 0.037(4) 0.000(3) 0.021(4) 0.013(4)
C106 0.071(6) 0.049(5) 0.046(5) 0.001(4) 0.037(4) 0.017(5)
C107 0.056(5) 0.060(5) 0.056(5) 0.018(4) 0.044(4) 0.028(4)
C108 0.040(4) 0.035(4) 0.036(4) 0.005(3) 0.016(3) 0.008(3)
C109 0.035(4) 0.015(3) 0.032(4) 0.005(3) 0.008(3) 0.001(3)
C110 0.023(3) 0.034(4) 0.027(3) 0.008(3) 0.008(3) 0.009(3)
C111 0.028(3) 0.029(4) 0.025(3) 0.005(3) 0.007(3) 0.007(3)
C112 0.032(4) 0.029(4) 0.033(4) 0.010(3) 0.012(3) 0.015(3)
C113 0.022(3) 0.025(3) 0.029(4) 0.004(3) 0.008(3) 0.005(3)
C114 0.019(3) 0.032(4) 0.029(3) -0.001(3) 0.006(3) 0.003(3)
C115 0.013(3) 0.037(4) 0.023(3) 0.001(3) 0.001(3) 0.002(3)
C116 0.022(3) 0.033(4) 0.023(3) 0.005(3) 0.003(3) 0.003(3)
C117 0.028(4) 0.046(4) 0.020(3) 0.006(3) -0.003(3) 0.000(3)
C118 0.031(4) 0.039(4) 0.034(4) -0.010(3) 0.009(3) 0.001(3)
C119 0.033(4) 0.034(4) 0.028(4) -0.001(3) 0.008(3) 0.005(3)
C120 0.027(4) 0.045(4) 0.026(3) 0.008(3) 0.001(3) 0.002(3)
C121 0.039(4) 0.034(4) 0.040(4) 0.005(3) 0.009(3) 0.010(3)
C122 0.032(4) 0.037(4) 0.041(4) 0.001(3) 0.016(3) 0.006(3)
C123 0.028(4) 0.037(4) 0.031(4) -0.009(3) 0.012(3) 0.001(3)
C124 0.026(4) 0.048(5) 0.031(4) -0.007(3) 0.009(3) 0.004(3)
C125 0.029(4) 0.047(5) 0.053(5) -0.018(4) 0.010(4) 0.002(4)
C126 0.051(5) 0.035(4) 0.061(5) -0.004(4) 0.024(4) -0.003(4)
C127 0.041(4) 0.045(5) 0.048(5) -0.001(4) 0.019(4) 0.005(4)
C128 0.028(4) 0.043(4) 0.041(4) 0.001(3) 0.016(3) 0.008(3)
C129 0.043(5) 0.066(6) 0.049(5) 0.019(4) 0.018(4) 0.013(4)
C130 0.096(6) 0.230(9) 0.139(6) 0.093(7) 0.084(5) 0.048(6)
C131 0.107(6) 0.236(10) 0.165(6) 0.067(7) 0.084(6) 0.044(6)
C132 0.107(7) 0.232(10) 0.177(7) 0.055(8) 0.079(7) 0.051(6)
C133 0.083(6) 0.242(10) 0.136(6) 0.093(8) 0.068(5) 0.052(6)
C134 0.078(5) 0.229(9) 0.123(5) 0.111(7) 0.072(5) 0.051(6)
C135 0.091(5) 0.227(9) 0.125(5) 0.111(6) 0.074(5) 0.054(6)
C136 0.017(3) 0.068(6) 0.032(4) -0.018(4) 0.003(3) -0.010(4)
C137 0.044(5) 0.055(5) 0.054(5) 0.015(4) 0.030(4) 0.019(4)
C138 0.031(4) 0.077(6) 0.051(5) -0.008(5) 0.015(4) -0.008(4)
C139 0.045(5) 0.063(6) 0.046(5) -0.018(4) 0.015(4) -0.020(4)
C140 0.044(5) 0.051(5) 0.035(4) -0.010(4) 0.013(4) -0.006(4)
C141 0.062(5) 0.038(5) 0.048(5) -0.016(4) 0.028(4) -0.004(4)
C142 0.071(6) 0.045(5) 0.065(6) -0.023(4) 0.037(5) -0.016(4)
C143 0.086(7) 0.042(5) 0.082(7) -0.018(5) 0.048(6) -0.029(5)
C144 0.066(6) 0.073(7) 0.077(7) -0.029(6) 0.049(5) -0.038(5)
C145 0.045(5) 0.047(5) 0.051(5) 0.005(4) 0.028(4) 0.009(4)
C146 0.063(6) 0.047(5) 0.064(6) 0.010(4) 0.039(5) 0.003(4)
C147 0.084(6) 0.052(6) 0.124(9) 0.017(6) 0.089(6) 0.005(5)
C148 0.164(9) 0.064(6) 0.204(10) -0.014(6) 0.153(8) -0.016(6)
C149 0.164(8) 0.070(5) 0.215(10) -0.010(6) 0.150(8) -0.012(6)
C150 0.160(8) 0.068(5) 0.221(10) -0.010(6) 0.147(8) 0.003(6)
C151 0.156(9) 0.077(6) 0.227(11) 0.001(6) 0.144(9) 0.008(6)
C152 0.116(8) 0.098(9) 0.192(14) 0.091(10) 0.125(9) 0.056(8)
C153 0.082(6) 0.027(4) 0.045(5) -0.008(4) 0.030(4) 0.006(4)
Cl1 0.0339(14) 0.267(5) 0.139(3) 0.055(3) 0.0177(17) 0.040(2)
Cl2 0.0729(16) 0.109(2) 0.0297(10) -0.0005(12) 0.0256(10) 0.0008(14)
Cl3 0.0840(17) 0.0946(19) 0.0583(14) -0.0241(13) 0.0258(13) 0.0428(15)
Cl4 0.0212(11) 0.146(3) 0.139(3) -0.018(2) -0.0109(14) 0.0248(14)
Cl5 0.155(3) 0.0450(15) 0.174(3) 0.0176(18) -0.112(3) 0.0168(18)
Cl6 0.0752(15) 0.0644(14) 0.0328(10) -0.0187(10) 0.0083(10) 0.0043(12)
Cl7 0.0720(14) 0.0687(14) 0.0331(10) 0.0068(10) 0.0301(10) 0.0316(12)
Cl8 0.134(3) 0.107(2) 0.0745(17) 0.0628(17) 0.0234(17) 0.063(2)
Cl9 0.0981(19) 0.0683(16) 0.0791(17) -0.0247(13) 0.0593(15) 0.0143(14)
Cl10 0.0841(18) 0.0432(13) 0.0920(19) -0.0083(13) 0.0255(15) -0.0211(12)
Cl11 0.0802(16) 0.0594(14) 0.0261(9) -0.0119(9) 0.0077(10) 0.0070(12)
Cl12 0.133(3) 0.0553(17) 0.163(3) -0.0337(19) 0.089(3) -0.0545(17)
Cl13 0.68(3) 1.01(4) 1.61(6) 0.68(4) 0.94(4) 0.58(3)
Cl14 0.145(4) 0.189(5) 0.231(6) 0.028(5) 0.014(4) 0.046(4)
Cl15 0.49(2) 0.51(2) 0.84(4) 0.04(2) 0.35(2) 0.029(18)
N1 0.030(3) 0.058(4) 0.035(3) 0.004(3) 0.000(3) 0.018(3)
N2 0.019(3) 0.025(3) 0.026(3) 0.000(2) 0.001(2) 0.007(2)
N3 0.016(3) 0.028(3) 0.030(3) 0.006(2) -0.002(2) 0.001(2)
N4 0.023(3) 0.035(3) 0.044(4) -0.015(3) 0.001(3) 0.000(3)
N5 0.027(3) 0.032(3) 0.041(3) -0.002(3) -0.002(3) 0.008(3)
N6 0.021(3) 0.029(3) 0.032(3) -0.004(2) 0.009(2) 0.007(2)
N7 0.030(3) 0.019(3) 0.029(3) -0.005(2) 0.010(2) 0.005(2)
N8 0.046(4) 0.045(4) 0.028(3) 0.008(3) 0.015(3) 0.023(3)
N9 0.032(3) 0.026(3) 0.026(3) 0.003(2) 0.006(2) 0.009(2)
N10 0.017(3) 0.034(3) 0.032(3) 0.003(3) 0.007(2) 0.004(2)
N11 0.024(3) 0.036(3) 0.030(3) 0.003(3) 0.005(2) 0.000(2)
N12 0.040(4) 0.041(4) 0.038(3) 0.000(3) 0.013(3) -0.004(3)
O1 0.031(3) 0.059(3) 0.029(3) 0.001(2) 0.003(2) 0.020(2)
O2 0.028(2) 0.051(3) 0.019(2) 0.009(2) 0.0025(19) 0.016(2)
O3 0.019(2) 0.026(2) 0.032(2) -0.006(2) 0.0065(19) 0.0023(18)
O4 0.020(2) 0.028(2) 0.047(3) -0.008(2) 0.008(2) 0.0062(19)
O5 0.023(2) 0.027(2) 0.030(2) -0.004(2) 0.0048(19) 0.0036(19)
O6 0.034(3) 0.025(2) 0.026(2) -0.002(2) -0.004(2) 0.009(2)
O7 0.036(3) 0.031(3) 0.027(2) 0.006(2) 0.013(2) 0.018(2)
O8 0.044(3) 0.033(3) 0.034(3) 0.008(2) 0.019(2) 0.015(2)
O9 0.031(2) 0.035(3) 0.027(2) -0.001(2) 0.013(2) 0.007(2)
O10 0.025(2) 0.034(3) 0.028(2) 0.005(2) 0.006(2) -0.004(2)
O11 0.027(2) 0.027(2) 0.028(2) 0.003(2) 0.0026(19) 0.0034(19)
O12 0.036(3) 0.034(3) 0.043(3) -0.003(2) 0.018(2) -0.005(2)
O13 0.032(3) 0.081(4) 0.037(3) 0.010(3) 0.016(2) 0.012(3)
O14 0.034(3) 0.034(3) 0.029(2) -0.002(2) 0.003(2) 0.007(2)
O15 0.033(3) 0.033(3) 0.042(3) -0.003(2) 0.013(2) 0.010(2)
O16 0.049(3) 0.048(3) 0.044(3) 0.013(3) 0.024(3) 0.010(3)
O17 0.028(3) 0.054(3) 0.031(3) -0.005(2) 0.001(2) 0.006(2)
O18 0.059(4) 0.030(3) 0.058(3) -0.010(3) 0.022(3) -0.001(3)

loop_
_atom_type_symbol
_atom_type_description
_atom_type_scat_dispersion_real
_atom_type_scat_dispersion_imag
_atom_type_scat_source
C C 0.0033 0.0016 'International Tables Vol C Tables 4.2.6.8 and 6.1.1.4'
H H 0.0000 0.0000 'International Tables Vol C Tables 4.2.6.8 and 6.1.1.4'
N N 0.0061 0.0033 'International Tables Vol C Tables 4.2.6.8 and 6.1.1.4'
O O 0.0106 0.0060 'International Tables Vol C Tables 4.2.6.8 and 6.1.1.4'
Cl Cl 0.1484 0.1585 'International Tables Vol C Tables 4.2.6.8 and 6.1.1.4'
Eu Eu -0.1578 3.6682 'International Tables Vol C Tables 4.2.6.8 and 6.1.1.4'

loop_
_geom_angle_atom_site_label_1
_geom_angle_atom_site_label_2
_geom_angle_atom_site_label_3
_geom_angle
_geom_angle_site_symmetry_1
_geom_angle_site_symmetry_3
_geom_angle_publ_flag
O11 Eu1 O2 140.83(16) . . ?
O11 Eu1 O10 68.87(15) . . ?
O2 Eu1 O10 131.47(15) . . ?
O11 Eu1 O1 126.91(15) . . ?
O2 Eu1 O1 68.98(16) . . ?
O10 Eu1 O1 131.92(17) . . ?
O11 Eu1 O13 78.30(16) . . ?
O2 Eu1 O13 135.42(16) . . ?
O10 Eu1 O13 72.58(17) . . ?
O1 Eu1 O13 68.62(18) . . ?
O11 Eu1 O17 136.58(17) . . ?
O2 Eu1 O17 77.68(17) . . ?
O10 Eu1 O17 68.75(16) . . ?
O1 Eu1 O17 77.77(16) . . ?
O13 Eu1 O17 80.58(17) . . ?
O11 Eu1 N2 89.44(15) . . ?
O2 Eu1 N2 68.21(15) . . ?
O10 Eu1 N2 78.04(16) . . ?
O1 Eu1 N2 137.11(17) . . ?
O13 Eu1 N2 150.55(18) . . ?
O17 Eu1 N2 90.79(15) . . ?
O11 Eu1 N10 68.11(16) . . ?
O2 Eu1 N10 83.54(17) . . ?
O10 Eu1 N10 136.89(15) . . ?
O1 Eu1 N10 78.66(16) . . ?
O13 Eu1 N10 101.03(17) . . ?
O17 Eu1 N10 153.90(16) . . ?
N2 Eu1 N10 98.95(16) . . ?
O11 Eu1 H2A 156.9 . . ?
O2 Eu1 H2A 21.6 . . ?
O10 Eu1 H2A 132.4 . . ?
O1 Eu1 H2A 50.0 . . ?
O13 Eu1 H2A 114.0 . . ?
O17 Eu1 H2A 66.4 . . ?
N2 Eu1 H2A 87.4 . . ?
N10 Eu1 H2A 89.8 . . ?
O11 Eu1 H11H 21.4 . . ?
O2 Eu1 H11H 156.9 . . ?
O10 Eu1 H11H 48.9 . . ?
O1 Eu1 H11H 130.7 . . ?
O13 Eu1 H11H 67.5 . . ?
O17 Eu1 H11H 115.3 . . ?
N2 Eu1 H11H 91.7 . . ?
N10 Eu1 H11H 88.7 . . ?
H2A Eu1 H11H 178.1 . . ?
O7 Eu2 O8 68.87(15) . . ?
O7 Eu2 O9 139.70(16) . . ?
O8 Eu2 O9 130.09(15) . . ?
O7 Eu2 O12 129.87(16) . . ?
O8 Eu2 O12 130.16(18) . . ?
O9 Eu2 O12 69.88(16) . . ?
O7 Eu2 O16 137.41(16) . . ?
O8 Eu2 O16 69.25(17) . . ?
O9 Eu2 O16 76.53(16) . . ?
O12 Eu2 O16 75.06(17) . . ?
O7 Eu2 O18 77.99(17) . . ?
O8 Eu2 O18 73.43(17) . . ?
O9 Eu2 O18 137.29(17) . . ?
O12 Eu2 O18 68.73(17) . . ?
O16 Eu2 O18 83.16(18) . . ?
O7 Eu2 N9 85.04(16) . . ?
O8 Eu2 N9 78.62(16) . . ?
O9 Eu2 N9 68.58(16) . . ?
O12 Eu2 N9 138.45(16) . . ?
O16 Eu2 N9 94.11(17) . . ?
O18 Eu2 N9 151.03(17) . . ?
O7 Eu2 N7 67.89(15) . . ?
O8 Eu2 N7 136.75(16) . . ?
O9 Eu2 N7 85.12(15) . . ?
O12 Eu2 N7 80.65(17) . . ?
O16 Eu2 N7 153.39(17) . . ?
O18 Eu2 N7 98.12(17) . . ?
N9 Eu2 N7 96.96(16) . . ?
O7 Eu2 H7A 21.6 . . ?
O8 Eu2 H7A 49.6 . . ?
O9 Eu2 H7A 156.9 . . ?
O12 Eu2 H7A 130.5 . . ?
O16 Eu2 H7A 116.3 . . ?
O18 Eu2 H7A 65.5 . . ?
N9 Eu2 H7A 90.5 . . ?
N7 Eu2 H7A 87.8 . . ?
O7 Eu2 H8C 74.3 . . ?
O8 Eu2 H8C 20.8 . . ?
O9 Eu2 H8C 112.6 . . ?
O12 Eu2 H8C 142.2 . . ?
O16 Eu2 H8C 69.4 . . ?
O18 Eu2 H8C 94.2 . . ?
N9 Eu2 H8C 58.4 . . ?
N7 Eu2 H8C 136.5 . . ?
H7A Eu2 H8C 60.0 . . ?
O3 Eu3 O6 140.32(14) . . ?
O3 Eu3 O5 130.13(16) . . ?
O6 Eu3 O5 68.02(15) . . ?
O3 Eu3 O4 69.03(14) . . ?
O6 Eu3 O4 129.84(16) . . ?
O5 Eu3 O4 131.92(15) . . ?
O3 Eu3 O15 135.41(15) . . ?
O6 Eu3 O15 79.38(15) . . ?
O5 Eu3 O15 74.70(15) . . ?
O4 Eu3 O15 68.05(15) . . ?
O3 Eu3 O14 78.51(15) . . ?
O6 Eu3 O14 135.36(15) . . ?
O5 Eu3 O14 68.53(15) . . ?
O4 Eu3 O14 75.83(16) . . ?
O15 Eu3 O14 79.93(15) . . ?
O3 Eu3 N6 84.09(16) . . ?
O6 Eu3 N6 67.90(16) . . ?
O5 Eu3 N6 135.70(15) . . ?
O4 Eu3 N6 81.93(16) . . ?
O15 Eu3 N6 101.27(15) . . ?
O14 Eu3 N6 155.50(16) . . ?
O3 Eu3 N3 68.25(15) . . ?
O6 Eu3 N3 85.92(16) . . ?
O5 Eu3 N3 78.21(15) . . ?
O4 Eu3 N3 137.27(15) . . ?
O15 Eu3 N3 152.43(16) . . ?
O14 Eu3 N3 94.92(15) . . ?
N6 Eu3 N3 94.49(16) . . ?
O3 Eu3 H4A 48.4 . . ?
O6 Eu3 H4A 145.0 . . ?
O5 Eu3 H4A 139.3 . . ?
O4 Eu3 H4A 20.7 . . ?
O15 Eu3 H4A 87.9 . . ?
O14 Eu3 H4A 72.4 . . ?
N6 Eu3 H4A 83.2 . . ?
N3 Eu3 H4A 116.6 . . ?
O3 Eu3 H5A 145.3 . . ?
O6 Eu3 H5A 47.2 . . ?
O5 Eu3 H5A 20.9 . . ?
O4 Eu3 H5A 138.8 . . ?
O15 Eu3 H5A 71.8 . . ?
O14 Eu3 H5A 88.7 . . ?
N6 Eu3 H5A 115.1 . . ?
N3 Eu3 H5A 81.1 . . ?
H4A Eu3 H5A 154.6 . . ?
O1 C1 C6 117.2(9) . . ?
O1 C1 C2 123.6(7) . . ?
C6 C1 C2 119.2(8) . . ?
C7 C2 C1 121.0(7) . . ?
C7 C2 C3 117.0(9) . . ?
C1 C2 C3 121.9(8) . . ?
C4 C3 C2 118.0(10) . . ?
C4 C3 H3 121.0 . . ?
C2 C3 H3 121.0 . . ?
C5 C4 C3 121.1(9) . . ?
C5 C4 Cl1 119.7(9) . . ?
C3 C4 Cl1 119.1(9) . . ?
C4 C5 C6 122.3(10) . . ?
C4 C5 H5 118.9 . . ?
C6 C5 H5 118.9 . . ?
C1 C6 C5 117.5(10) . . ?
C1 C6 C8 118.2(8) . . ?
C5 C6 C8 124.4(8) . . ?
O13 C7 C2 127.0(9) . . ?
O13 C7 H7 116.5 . . ?
C2 C7 H7 116.5 . . ?
N1 C8 C6 108.7(7) . . ?
N1 C8 H8A 109.9 . . ?
C6 C8 H8A 109.9 . . ?
N1 C8 H8B 109.9 . . ?
C6 C8 H8B 109.9 . . ?
H8A C8 H8B 108.3 . . ?
N1 C9 C10 110.9(6) . . ?
N1 C9 H9A 109.5 . . ?
C10 C9 H9A 109.5 . . ?
N1 C9 H9B 109.5 . . ?
C10 C9 H9B 109.5 . . ?
H9A C9 H9B 108.1 . . ?
C15 C10 C11 120.0(6) . . ?
C15 C10 C9 122.1(6) . . ?
C11 C10 C9 117.8(6) . . ?
O2 C11 C12 122.3(6) . . ?
O2 C11 C10 118.5(6) . . ?
C12 C11 C10 119.2(6) . . ?
C11 C12 C13 119.0(6) . . ?
C11 C12 C24 122.3(6) . . ?
C13 C12 C24 118.7(6) . . ?
C14 C13 C12 120.7(7) . . ?
C14 C13 H13 119.6 . . ?
C12 C13 H13 119.6 . . ?
C13 C14 C15 121.4(7) . . ?
C13 C14 Cl2 119.8(7) . . ?
C15 C14 Cl2 118.8(6) . . ?
C10 C15 C14 119.7(7) . . ?
C10 C15 H15 120.2 . . ?
C14 C15 H15 120.2 . . ?
N1 C16 C17 117.0(7) . . ?
N1 C16 H16A 108.0 . . ?
C17 C16 H16A 108.0 . . ?
N1 C16 H16B 108.0 . . ?
C17 C16 H16B 108.0 . . ?
H16A C16 H16B 107.3 . . ?
C18 C17 C16 115.0(10) . . ?
C18 C17 H17A 108.5 . . ?
C16 C17 H17A 108.5 . . ?
C18 C17 H17B 108.5 . . ?
C16 C17 H17B 108.5 . . ?
H17A C17 H17B 107.5 . . ?
C23 C18 C19 114.2(14) . . ?
C23 C18 C17 120.5(10) . . ?
C19 C18 C17 125.1(14) . . ?
C18 C19 C20 123.2(15) . . ?
C18 C19 H19 118.4 . . ?
C20 C19 H19 118.4 . . ?
C19 C20 C21 116.2(13) . . ?
C19 C20 H20 121.9 . . ?
C21 C20 H20 121.9 . . ?
C22 C21 C20 123.6(17) . . ?
C22 C21 H21 118.2 . . ?
C20 C21 H21 118.2 . . ?
C21 C22 C23 112.7(15) . . ?
C21 C22 H22 123.6 . . ?
C23 C22 H22 123.6 . . ?
C18 C23 C22 128.1(13) . . ?
C18 C23 H23 115.9 . . ?
C22 C23 H23 115.9 . . ?
N2 C24 C12 126.4(6) . . ?
N2 C24 H24 116.8 . . ?
C12 C24 H24 116.8 . . ?
N2 C25 C26 109.4(5) . . ?
N2 C25 H25A 109.8 . . ?
C26 C25 H25A 109.8 . . ?
N2 C25 H25B 109.8 . . ?
C26 C25 H25B 109.8 . . ?
H25A C25 H25B 108.2 . . ?
C27 C26 C25 111.6(5) . . ?
C27 C26 H26A 109.3 . . ?
C25 C26 H26A 109.3 . . ?
C27 C26 H26B 109.3 . . ?
C25 C26 H26B 109.3 . . ?
H26A C26 H26B 108.0 . . ?
N3 C27 C26 109.6(5) . . ?
N3 C27 H27A 109.7 . . ?
C26 C27 H27A 109.7 . . ?
N3 C27 H27B 109.7 . . ?
C26 C27 H27B 109.7 . . ?
H27A C27 H27B 108.2 . . ?
N3 C28 C29 126.5(6) . . ?
N3 C28 H28 116.7 . . ?
C29 C28 H28 116.7 . . ?
C34 C29 C30 119.8(6) . . ?
C34 C29 C28 118.0(6) . . ?
C30 C29 C28 122.1(5) . . ?
O3 C30 C29 122.2(6) . . ?
O3 C30 C31 119.1(6) . . ?
C29 C30 C31 118.7(6) . . ?
C32 C31 C30 120.5(7) . . ?
C32 C31 C35 122.3(6) . . ?
C30 C31 C35 117.2(6) . . ?
C31 C32 C33 120.2(7) . . ?
C31 C32 H32 119.9 . . ?
C33 C32 H32 119.9 . . ?
C34 C33 C32 120.7(6) . . ?
C34 C33 Cl3 119.8(6) . . ?
C32 C33 Cl3 119.5(6) . . ?
C33 C34 C29 119.9(7) . . ?
C33 C34 H34 120.0 . . ?
C29 C34 H34 120.0 . . ?
C31 C35 N4 111.8(6) . . ?
C31 C35 H35A 109.3 . . ?
N4 C35 H35A 109.3 . . ?
C31 C35 H35B 109.3 . . ?
N4 C35 H35B 109.3 . . ?
H35A C35 H35B 107.9 . . ?
N4 C36 C37 110.2(7) . . ?
N4 C36 H36A 109.6 . . ?
C37 C36 H36A 109.6 . . ?
N4 C36 H36B 109.6 . . ?
C37 C36 H36B 109.6 . . ?
H36A C36 H36B 108.1 . . ?
C42 C37 C38 122.0(7) . . ?
C42 C37 C36 120.7(7) . . ?
C38 C37 C36 117.2(6) . . ?
O4 C38 C39 122.3(6) . . ?
O4 C38 C37 119.9(6) . . ?
C39 C38 C37 117.8(6) . . ?
C38 C39 C40 120.6(7) . . ?
C38 C39 C51 121.3(6) . . ?
C40 C39 C51 118.1(6) . . ?
C41 C40 C39 118.9(7) . . ?
C41 C40 H40 120.6 . . ?
C39 C40 H40 120.6 . . ?
C40 C41 C42 122.1(7) . . ?
C40 C41 Cl4 120.0(7) . . ?
C42 C41 Cl4 117.9(7) . . ?
C37 C42 C41 118.4(7) . . ?
C37 C42 H42 120.8 . . ?
C41 C42 H42 120.8 . . ?
N4 C43 C44 112.5(10) . . ?
N4 C43 H43A 109.1 . . ?
C44 C43 H43A 109.1 . . ?
N4 C43 H43B 109.1 . . ?
C44 C43 H43B 109.1 . . ?
H43A C43 H43B 107.8 . . ?
C45 C44 C43 107.9(11) . . ?
C45 C44 H44A 110.1 . . ?
C43 C44 H44A 110.1 . . ?
C45 C44 H44B 110.1 . . ?
C43 C44 H44B 110.1 . . ?
H44A C44 H44B 108.4 . . ?
C46 C45 C50 121.6(18) . . ?
C46 C45 C44 118.6(19) . . ?
C50 C45 C44 119.7(14) . . ?
C45 C46 C47 121(2) . . ?
C45 C46 H46 119.5 . . ?
C47 C46 H46 119.5 . . ?
C48 C47 C46 110.1(16) . . ?
C48 C47 H47 125.0 . . ?
C46 C47 H47 125.0 . . ?
C49 C48 C47 133(2) . . ?
C49 C48 H48 113.3 . . ?
C47 C48 H48 113.3 . . ?
C48 C49 C50 115(2) . . ?
C48 C49 H49 122.5 . . ?
C50 C49 H49 122.5 . . ?
C49 C50 C45 117.5(17) . . ?
C49 C50 H50 121.2 . . ?
C45 C50 H50 121.2 . . ?
O15 C51 C39 126.5(6) . . ?
O15 C51 H51 116.7 . . ?
C39 C51 H51 116.7 . . ?
O14 C52 C53 127.9(6) . . ?
O14 C52 H52 116.1 . . ?
C53 C52 H52 116.1 . . ?
C58 C53 C54 119.1(6) . . ?
C58 C53 C52 119.7(6) . . ?
C54 C53 C52 121.2(6) . . ?
O5 C54 C55 120.0(6) . . ?
O5 C54 C53 120.8(6) . . ?
C55 C54 C53 119.1(6) . . ?
C56 C55 C54 119.4(7) . . ?
C56 C55 C59 121.8(6) . . ?
C54 C55 C59 118.8(6) . . ?
C55 C56 C57 120.4(8) . . ?
C55 C56 H56 119.8 . . ?
C57 C56 H56 119.8 . . ?
C58 C57 C56 120.9(8) . . ?
C58 C57 Cl5 120.1(7) . . ?
C56 C57 Cl5 119.0(7) . . ?
C57 C58 C53 120.7(7) . . ?
C57 C58 H58 119.7 . . ?
C53 C58 H58 119.7 . . ?
C55 C59 N5 111.4(6) . . ?
C55 C59 H59A 109.3 . . ?
N5 C59 H59A 109.3 . . ?
C55 C59 H59B 109.3 . . ?
N5 C59 H59B 109.3 . . ?
H59A C59 H59B 108.0 . . ?
N5 C60 C61 111.1(5) . . ?
N5 C60 H60A 109.4 . . ?
C61 C60 H60A 109.4 . . ?
N5 C60 H60B 109.4 . . ?
C61 C60 H60B 109.4 . . ?
H60A C60 H60B 108.0 . . ?
C66 C61 C62 120.6(7) . . ?
C66 C61 C60 119.6(6) . . ?
C62 C61 C60 119.7(6) . . ?
O6 C62 C63 121.5(6) . . ?
O6 C62 C61 120.0(6) . . ?
C63 C62 C61 118.5(6) . . ?
C64 C63 C62 120.9(6) . . ?
C64 C63 C75 116.9(7) . . ?
C62 C63 C75 122.1(6) . . ?
C65 C64 C63 117.9(7) . . ?
C65 C64 H64 121.1 . . ?
C63 C64 H64 121.1 . . ?
C66 C65 C64 122.5(7) . . ?
C66 C65 Cl6 119.4(5) . . ?
C64 C65 Cl6 118.0(6) . . ?
C61 C66 C65 119.5(6) . . ?
C61 C66 H66 120.2 . . ?
C65 C66 H66 120.2 . . ?
N5 C67 C68 118.4(6) . . ?
N5 C67 H67A 107.7 . . ?
C68 C67 H67A 107.7 . . ?
N5 C67 H67B 107.7 . . ?
C68 C67 H67B 107.7 . . ?
H67A C67 H67B 107.1 . . ?
C69 C68 C67 108.1(7) . . ?
C69 C68 H68A 110.1 . . ?
C67 C68 H68A 110.1 . . ?
C69 C68 H68B 110.1 . . ?
C67 C68 H68B 110.1 . . ?
H68A C68 H68B 108.4 . . ?
C70 C69 C74 114.3(11) . . ?
C70 C69 C68 119.2(9) . . ?
C74 C69 C68 126.1(9) . . ?
C69 C70 C71 131.8(14) . . ?
C69 C70 H70 114.1 . . ?
C71 C70 H70 114.1 . . ?
C70 C71 C72 107.8(15) . . ?
C70 C71 H71 126.1 . . ?
C72 C71 H71 126.1 . . ?
C71 C72 C73 129.0(15) . . ?
C71 C72 H72 115.5 . . ?
C73 C72 H72 115.5 . . ?
C72 C73 C74 113.9(12) . . ?
C72 C73 H73 123.0 . . ?
C74 C73 H73 123.0 . . ?
C69 C74 C73 122.3(11) . . ?
C69 C74 H74 118.8 . . ?
C73 C74 H74 118.8 . . ?
N6 C75 C63 126.9(7) . . ?
N6 C75 H75 116.6 . . ?
C63 C75 H75 116.6 . . ?
N6 C76 C77 109.6(5) . . ?
N6 C76 H76A 109.7 . . ?
C77 C76 H76A 109.7 . . ?
N6 C76 H76B 109.7 . . ?
C77 C76 H76B 109.7 . . ?
H76A C76 H76B 108.2 . . ?
C78 C77 C76 112.0(5) . . ?
C78 C77 H77A 109.2 . . ?
C76 C77 H77A 109.2 . . ?
C78 C77 H77B 109.2 . . ?
C76 C77 H77B 109.2 . . ?
H77A C77 H77B 107.9 . . ?
N7 C78 C77 109.9(5) . . ?
N7 C78 H78A 109.7 . . ?
C77 C78 H78A 109.7 . . ?
N7 C78 H78B 109.7 . . ?
C77 C78 H78B 109.7 . . ?
H78A C78 H78B 108.2 . . ?
N7 C79 C80 126.2(6) . . ?
N7 C79 H79 116.9 . . ?
C80 C79 H79 116.9 . . ?
C85 C80 C81 120.0(6) . . ?
C85 C80 C79 118.7(6) . . ?
C81 C80 C79 121.3(6) . . ?
O7 C81 C80 122.6(6) . . ?
O7 C81 C82 119.4(6) . . ?
C80 C81 C82 118.1(6) . . ?
C83 C82 C81 120.3(6) . . ?
C83 C82 C86 122.4(6) . . ?
C81 C82 C86 117.3(5) . . ?
C84 C83 C82 119.7(6) . . ?
C84 C83 H83 120.1 . . ?
C82 C83 H83 120.1 . . ?
C83 C84 C85 121.8(6) . . ?
C83 C84 Cl7 119.1(5) . . ?
C85 C84 Cl7 119.1(5) . . ?
C80 C85 C84 120.0(6) . . ?
C80 C85 H85 120.0 . . ?
C84 C85 H85 120.0 . . ?
N8 C86 C82 111.0(6) . . ?
N8 C86 H86A 109.4 . . ?
C82 C86 H86A 109.4 . . ?
N8 C86 H86B 109.4 . . ?
C82 C86 H86B 109.4 . . ?
H86A C86 H86B 108.0 . . ?
C88 C87 N8 111.0(6) . . ?
C88 C87 H87A 109.4 . . ?
N8 C87 H87A 109.4 . . ?
C88 C87 H87B 109.4 . . ?
N8 C87 H87B 109.4 . . ?
H87A C87 H87B 108.0 . . ?
C93 C88 C89 119.9(8) . . ?
C93 C88 C87 123.9(7) . . ?
C89 C88 C87 116.1(6) . . ?
O8 C89 C90 123.7(7) . . ?
O8 C89 C88 118.4(7) . . ?
C90 C89 C88 117.8(7) . . ?
C91 C90 C102 120.4(7) . . ?
C91 C90 C89 119.7(7) . . ?
C102 C90 C89 119.8(7) . . ?
C92 C91 C90 120.9(8) . . ?
C92 C91 H91 119.6 . . ?
C90 C91 H91 119.6 . . ?
C91 C92 C93 120.6(7) . . ?
C91 C92 Cl8 121.3(7) . . ?
C93 C92 Cl8 118.1(7) . . ?
C88 C93 C92 120.9(8) . . ?
C88 C93 H93 119.5 . . ?
C92 C93 H93 119.5 . . ?
N8 C94 C95 116.7(7) . . ?
N8 C94 H94A 108.1 . . ?
C95 C94 H94A 108.1 . . ?
N8 C94 H94B 108.1 . . ?
C95 C94 H94B 108.1 . . ?
H94A C94 H94B 107.3 . . ?
C94 C95 C96 113.9(7) . . ?
C94 C95 H95A 108.8 . . ?
C96 C95 H95A 108.8 . . ?
C94 C95 H95B 108.8 . . ?
C96 C95 H95B 108.8 . . ?
H95A C95 H95B 107.7 . . ?
C97 C96 C101 119.0(10) . . ?
C97 C96 C95 119.8(10) . . ?
C101 C96 C95 121.3(9) . . ?
C96 C97 C98 122.9(12) . . ?
C96 C97 H97 118.6 . . ?
C98 C97 H97 118.6 . . ?
C99 C98 C97 119.0(12) . . ?
C99 C98 H98 120.5 . . ?
C97 C98 H98 120.5 . . ?
C100 C99 C98 121.0(12) . . ?
C100 C99 H99 119.5 . . ?
C98 C99 H99 119.5 . . ?
C99 C100 C101 120.3(12) . . ?
C99 C100 H100 119.9 . . ?
C101 C100 H100 119.9 . . ?
C96 C101 C100 117.7(11) . . ?
C96 C101 H101 121.1 . . ?
C100 C101 H101 121.1 . . ?
O16 C102 C90 127.7(7) . . ?
O16 C102 H102 116.1 . . ?
C90 C102 H102 116.1 . . ?
O9 C103 C108 118.8(6) . . ?
O9 C103 C104 121.9(6) . . ?
C108 C103 C104 119.3(6) . . ?
C105 C104 C103 120.2(6) . . ?
C105 C104 C109 117.0(6) . . ?
C103 C104 C109 122.8(6) . . ?
C106 C105 C104 119.1(7) . . ?
C106 C105 H105 120.5 . . ?
C104 C105 H105 120.5 . . ?
C105 C106 C107 122.1(7) . . ?
C105 C106 Cl9 118.9(7) . . ?
C107 C106 Cl9 119.0(6) . . ?
C108 C107 C106 118.3(7) . . ?
C108 C107 H107 120.8 . . ?
C106 C107 H107 120.8 . . ?
C107 C108 C103 121.1(7) . . ?
C107 C108 C137 120.6(7) . . ?
C103 C108 C137 118.3(6) . . ?
N9 C109 C104 126.6(6) . . ?
N9 C109 H109 116.7 . . ?
C104 C109 H109 116.7 . . ?
N9 C110 C111 108.9(5) . . ?
N9 C110 H11A 109.9 . . ?
C111 C110 H11A 109.9 . . ?
N9 C110 H11B 109.9 . . ?
C111 C110 H11B 109.9 . . ?
H11A C110 H11B 108.3 . . ?
C110 C111 C112 111.5(5) . . ?
C110 C111 H11C 109.3 . . ?
C112 C111 H11C 109.3 . . ?
C110 C111 H11D 109.3 . . ?
C112 C111 H11D 109.3 . . ?
H11C C111 H11D 108.0 . . ?
N10 C112 C111 108.9(5) . . ?
N10 C112 H11E 109.9 . . ?
C111 C112 H11E 109.9 . . ?
N10 C112 H11F 109.9 . . ?
C111 C112 H11F 109.9 . . ?
H11E C112 H11F 108.3 . . ?
N10 C113 C114 127.4(6) . . ?
N10 C113 H113 116.3 . . ?
C114 C113 H113 116.3 . . ?
C119 C114 C115 119.3(6) . . ?
C119 C114 C113 118.6(6) . . ?
C115 C114 C113 122.1(6) . . ?
O11 C115 C116 118.4(6) . . ?
O11 C115 C114 121.5(6) . . ?
C116 C115 C114 120.1(6) . . ?
C117 C116 C115 119.8(6) . . ?
C117 C116 C120 120.3(6) . . ?
C115 C116 C120 119.9(6) . . ?
C116 C117 C118 119.1(6) . . ?
C116 C117 H117 120.5 . . ?
C118 C117 H117 120.5 . . ?
C119 C118 C117 121.3(6) . . ?
C119 C118 Cl11 120.1(6) . . ?
C117 C118 Cl11 118.6(6) . . ?
C118 C119 C114 120.5(7) . . ?
C118 C119 H119 119.7 . . ?
C114 C119 H119 119.7 . . ?
C116 C120 N11 109.9(5) . . ?
C116 C120 H12A 109.7 . . ?
N11 C120 H12A 109.7 . . ?
C116 C120 H12B 109.7 . . ?
N11 C120 H12B 109.7 . . ?
H12A C120 H12B 108.2 . . ?
C122 C121 N11 111.6(5) . . ?
C122 C121 H12C 109.3 . . ?
N11 C121 H12C 109.3 . . ?
C122 C121 H12D 109.3 . . ?
N11 C121 H12D 109.3 . . ?
H12C C121 H12D 108.0 . . ?
C127 C122 C123 121.7(7) . . ?
C127 C122 C121 121.3(7) . . ?
C123 C122 C121 117.0(6) . . ?
O10 C123 C122 120.4(6) . . ?
O10 C123 C124 122.9(7) . . ?
C122 C123 C124 116.7(7) . . ?
C125 C124 C136 119.8(7) . . ?
C125 C124 C123 120.0(7) . . ?
C136 C124 C123 120.1(7) . . ?
C126 C125 C124 119.8(7) . . ?
C126 C125 H125 120.1 . . ?
C124 C125 H125 120.1 . . ?
C125 C126 C127 122.5(8) . . ?
C125 C126 Cl10 119.2(6) . . ?
C127 C126 Cl10 118.3(7) . . ?
C122 C127 C126 119.1(8) . . ?
C122 C127 H127 120.4 . . ?
C126 C127 H127 120.4 . . ?
N11 C128 C129 114.0(6) . . ?
N11 C128 H12E 108.7 . . ?
C129 C128 H12E 108.7 . . ?
N11 C128 H12F 108.7 . . ?
C129 C128 H12F 108.7 . . ?
H12E C128 H12F 107.6 . . ?
C130 C129 C128 108.9(8) . . ?
C130 C129 H12G 109.9 . . ?
C128 C129 H12G 109.9 . . ?
C130 C129 H12H 109.9 . . ?
C128 C129 H12H 109.9 . . ?
H12G C129 H12H 108.3 . . ?
C135 C130 C131 109.8(14) . . ?
C135 C130 C129 130.6(13) . . ?
C131 C130 C129 119.6(11) . . ?
C132 C131 C130 124.9(15) . . ?
C132 C131 H131 117.6 . . ?
C130 C131 H131 117.6 . . ?
C133 C132 C131 115.1(15) . . ?
C133 C132 H132 122.4 . . ?
C131 C132 H132 122.4 . . ?
C134 C133 C132 124.8(14) . . ?
C134 C133 H133 117.6 . . ?
C132 C133 H133 117.6 . . ?
C135 C134 C133 111.7(14) . . ?
C135 C134 H134 124.2 . . ?
C133 C134 H134 124.2 . . ?
C130 C135 C134 133.6(15) . . ?
C130 C135 H135 113.2 . . ?
C134 C135 H135 113.2 . . ?
O17 C136 C124 127.1(6) . . ?
O17 C136 H136 116.5 . . ?
C124 C136 H136 116.5 . . ?
C108 C137 N12 108.9(6) . . ?
C108 C137 H13A 109.9 . . ?
N12 C137 H13A 109.9 . . ?
C108 C137 H13B 109.9 . . ?
N12 C137 H13B 109.9 . . ?
H13A C137 H13B 108.3 . . ?
C139 C138 N12 110.0(6) . . ?
C139 C138 H13C 109.7 . . ?
N12 C138 H13C 109.7 . . ?
C139 C138 H13D 109.7 . . ?
N12 C138 H13D 109.7 . . ?
H13C C138 H13D 108.2 . . ?
C144 C139 C140 118.9(9) . . ?
C144 C139 C138 125.2(9) . . ?
C140 C139 C138 115.9(8) . . ?
O12 C140 C141 123.3(7) . . ?
O12 C140 C139 118.5(7) . . ?
C141 C140 C139 118.2(8) . . ?
C140 C141 C153 121.6(8) . . ?
C140 C141 C142 118.9(8) . . ?
C153 C141 C142 119.5(8) . . ?
C143 C142 C141 122.3(9) . . ?
C143 C142 H142 118.8 . . ?
C141 C142 H142 118.8 . . ?
C142 C143 C144 119.0(9) . . ?
C142 C143 Cl12 121.7(8) . . ?
C144 C143 Cl12 119.3(8) . . ?
C139 C144 C143 122.5(9) . . ?
C139 C144 H144 118.8 . . ?
C143 C144 H144 118.8 . . ?
N12 C145 C146 115.6(7) . . ?
N12 C145 H14A 108.4 . . ?
C146 C145 H14A 108.4 . . ?
N12 C145 H14B 108.4 . . ?
C146 C145 H14B 108.4 . . ?
H14A C145 H14B 107.4 . . ?
C147 C146 C145 117.3(7) . . ?
C147 C146 H14C 108.0 . . ?
C145 C146 H14C 108.0 . . ?
C147 C146 H14D 108.0 . . ?
C145 C146 H14D 108.0 . . ?
H14C C146 H14D 107.2 . . ?
C148 C147 C152 120.7(10) . . ?
C148 C147 C146 119.3(11) . . ?
C152 C147 C146 120.0(11) . . ?
C147 C148 C149 116.9(15) . . ?
C147 C148 H148 121.6 . . ?
C149 C148 H148 121.6 . . ?
C150 C149 C148 119.9(17) . . ?
C150 C149 H149 120.1 . . ?
C148 C149 H149 120.1 . . ?
C149 C150 C151 124.8(14) . . ?
C149 C150 H150 117.6 . . ?
C151 C150 H150 117.6 . . ?
C150 C151 C152 114.2(17) . . ?
C150 C151 H151 122.9 . . ?
C152 C151 H151 122.9 . . ?
C151 C152 C147 123.4(16) . . ?
C151 C152 H152 118.3 . . ?
C147 C152 H152 118.3 . . ?
O18 C153 C141 127.3(7) . . ?
O18 C153 H153 116.3 . . ?
C141 C153 H153 116.3 . . ?
C16 N1 C8 115.3(6) . . ?
C16 N1 C9 113.6(6) . . ?
C8 N1 C9 112.9(6) . . ?
C24 N2 C25 116.8(5) . . ?
C24 N2 Eu1 131.1(4) . . ?
C25 N2 Eu1 111.9(4) . . ?
C28 N3 C27 116.6(5) . . ?
C28 N3 Eu3 131.5(4) . . ?
C27 N3 Eu3 111.9(4) . . ?
C43 N4 C35 113.2(6) . . ?
C43 N4 C36 114.7(7) . . ?
C35 N4 C36 111.9(6) . . ?
C67 N5 C59 112.9(5) . . ?
C67 N5 C60 114.2(6) . . ?
C59 N5 C60 113.0(5) . . ?
C75 N6 C76 115.5(6) . . ?
C75 N6 Eu3 132.1(5) . . ?
C76 N6 Eu3 112.3(4) . . ?
C79 N7 C78 115.3(6) . . ?
C79 N7 Eu2 131.9(4) . . ?
C78 N7 Eu2 112.7(4) . . ?
C94 N8 C86 115.9(6) . . ?
C94 N8 C87 114.6(6) . . ?
C86 N8 C87 110.4(6) . . ?
C109 N9 C110 117.3(5) . . ?
C109 N9 Eu2 129.7(5) . . ?
C110 N9 Eu2 112.5(4) . . ?
C113 N10 C112 116.4(6) . . ?
C113 N10 Eu1 129.7(5) . . ?
C112 N10 Eu1 113.8(4) . . ?
C128 N11 C120 113.8(5) . . ?
C128 N11 C121 113.0(6) . . ?
C120 N11 C121 111.6(5) . . ?
C138 N12 C145 112.8(6) . . ?
C138 N12 C137 112.7(6) . . ?
C145 N12 C137 114.4(6) . . ?
C1 O1 Eu1 136.9(6) . . ?
C11 O2 Eu1 145.1(4) . . ?
C11 O2 H2A 100.3 . . ?
Eu1 O2 H2A 100.4 . . ?
C30 O3 Eu3 144.2(4) . . ?
C38 O4 Eu3 137.0(5) . . ?
C38 O4 H4A 102.7 . . ?
Eu3 O4 H4A 102.6 . . ?
C54 O5 Eu3 137.8(4) . . ?
C54 O5 H5A 102.4 . . ?
Eu3 O5 H5A 102.5 . . ?
C62 O6 Eu3 145.8(4) . . ?
C81 O7 Eu2 144.3(4) . . ?
C81 O7 H7A 100.6 . . ?
Eu2 O7 H7A 100.6 . . ?
C89 O8 Eu2 134.9(5) . . ?
C89 O8 H8C 103.3 . . ?
Eu2 O8 H8C 103.3 . . ?
C103 O9 Eu2 140.3(4) . . ?
C123 O10 Eu1 138.8(4) . . ?
C115 O11 Eu1 141.1(4) . . ?
C115 O11 H11H 101.5 . . ?
Eu1 O11 H11H 101.5 . . ?
C140 O12 Eu2 135.0(5) . . ?
C7 O13 Eu1 133.5(6) . . ?
C52 O14 Eu3 132.8(4) . . ?
C51 O15 Eu3 134.4(4) . . ?
C102 O16 Eu2 133.0(5) . . ?
C136 O17 Eu1 133.9(5) . . ?
C153 O18 Eu2 132.4(5) . . ?

loop_
_geom_bond_atom_site_label_1
_geom_bond_atom_site_label_2
_geom_bond_distance
_geom_bond_site_symmetry_2
_geom_bond_publ_flag
Eu1 O11 2.282(4) . ?
Eu1 O2 2.284(4) . ?
Eu1 O10 2.318(5) . ?
Eu1 O1 2.318(4) . ?
Eu1 O13 2.515(5) . ?
Eu1 O17 2.517(5) . ?
Eu1 N2 2.599(5) . ?
Eu1 N10 2.626(5) . ?
Eu1 H2A 2.6478 . ?
Eu1 H11H 2.6632 . ?
Eu2 O7 2.277(4) . ?
Eu2 O8 2.307(4) . ?
Eu2 O9 2.308(4) . ?
Eu2 O12 2.320(5) . ?
Eu2 O16 2.492(5) . ?
Eu2 O18 2.512(5) . ?
Eu2 N9 2.593(5) . ?
Eu2 N7 2.604(5) . ?
Eu2 H7A 2.6452 . ?
Eu2 H8C 2.7116 . ?
Eu3 O3 2.268(4) . ?
Eu3 O6 2.299(4) . ?
Eu3 O5 2.316(4) . ?
Eu3 O4 2.337(4) . ?
Eu3 O15 2.507(4) . ?
Eu3 O14 2.520(4) . ?
Eu3 N6 2.594(6) . ?
Eu3 N3 2.602(5) . ?
Eu3 H4A 2.7296 . ?
Eu3 H5A 2.7084 . ?
C1 O1 1.291(9) . ?
C1 C6 1.417(11) . ?
C1 C2 1.418(13) . ?
C2 C7 1.413(13) . ?
C2 C3 1.427(12) . ?
C3 C4 1.392(14) . ?
C3 H3 0.9500 . ?
C4 C5 1.374(16) . ?
C4 Cl1 1.751(10) . ?
C5 C6 1.441(13) . ?
C5 H5 0.9500 . ?
C6 C8 1.518(13) . ?
C7 O13 1.227(9) . ?
C7 H7 0.9500 . ?
C8 N1 1.511(9) . ?
C8 H8A 0.9900 . ?
C8 H8B 0.9900 . ?
C9 N1 1.518(10) . ?
C9 C10 1.523(10) . ?
C9 H9A 0.9900 . ?
C9 H9B 0.9900 . ?
C10 C15 1.371(9) . ?
C10 C11 1.433(9) . ?
C11 O2 1.295(7) . ?
C11 C12 1.403(9) . ?
C12 C13 1.407(9) . ?
C12 C24 1.453(9) . ?
C13 C14 1.357(11) . ?
C13 H13 0.9500 . ?
C14 C15 1.397(11) . ?
C14 Cl2 1.755(7) . ?
C15 H15 0.9500 . ?
C16 N1 1.477(9) . ?
C16 C17 1.513(11) . ?
C16 H16A 0.9900 . ?
C16 H16B 0.9900 . ?
C17 C18 1.509(18) . ?
C17 H17A 0.9900 . ?
C17 H17B 0.9900 . ?
C18 C23 1.356(15) . ?
C18 C19 1.376(12) . ?
C19 C20 1.414(14) . ?
C19 H19 0.9500 . ?
C20 C21 1.432(16) . ?
C20 H20 0.9500 . ?
C21 C22 1.338(13) . ?
C21 H21 0.9500 . ?
C22 C23 1.450(15) . ?
C22 H22 0.9500 . ?
C23 H23 0.9500 . ?
C24 N2 1.290(8) . ?
C24 H24 0.9500 . ?
C25 N2 1.460(7) . ?
C25 C26 1.529(8) . ?
C25 H25A 0.9900 . ?
C25 H25B 0.9900 . ?
C26 C27 1.495(8) . ?
C26 H26A 0.9900 . ?
C26 H26B 0.9900 . ?
C27 N3 1.493(8) . ?
C27 H27A 0.9900 . ?
C27 H27B 0.9900 . ?
C28 N3 1.274(8) . ?
C28 C29 1.448(9) . ?
C28 H28 0.9500 . ?
C29 C34 1.401(9) . ?
C29 C30 1.406(9) . ?
C30 O3 1.303(7) . ?
C30 C31 1.426(9) . ?
C31 C32 1.357(9) . ?
C31 C35 1.501(10) . ?
C32 C33 1.405(11) . ?
C32 H32 0.9500 . ?
C33 C34 1.377(10) . ?
C33 Cl3 1.744(7) . ?
C34 H34 0.9500 . ?
C35 N4 1.511(8) . ?
C35 H35A 0.9900 . ?
C35 H35B 0.9900 . ?
C36 N4 1.516(10) . ?
C36 C37 1.528(11) . ?
C36 H36A 0.9900 . ?
C36 H36B 0.9900 . ?
C37 C42 1.352(10) . ?
C37 C38 1.422(10) . ?
C38 O4 1.292(7) . ?
C38 C39 1.414(9) . ?
C39 C40 1.419(9) . ?
C39 C51 1.426(10) . ?
C40 C41 1.351(12) . ?
C40 H40 0.9500 . ?
C41 C42 1.441(13) . ?
C41 Cl4 1.760(7) . ?
C42 H42 0.9500 . ?
C43 N4 1.474(12) . ?
C43 C44 1.550(12) . ?
C43 H43A 0.9900 . ?
C43 H43B 0.9900 . ?
C44 C45 1.53(2) . ?
C44 H44A 0.9900 . ?
C44 H44B 0.9900 . ?
C45 C46 1.408(19) . ?
C45 C50 1.48(2) . ?
C46 C47 1.45(2) . ?
C46 H46 0.9500 . ?
C47 C48 1.389(16) . ?
C47 H47 0.9500 . ?
C48 C49 1.371(15) . ?
C48 H48 0.9500 . ?
C49 C50 1.38(2) . ?
C49 H49 0.9500 . ?
C50 H50 0.9500 . ?
C51 O15 1.234(8) . ?
C51 H51 0.9500 . ?
C52 O14 1.231(8) . ?
C52 C53 1.433(9) . ?
C52 H52 0.9500 . ?
C53 C58 1.401(10) . ?
C53 C54 1.427(9) . ?
C54 O5 1.306(7) . ?
C54 C55 1.409(9) . ?
C55 C56 1.381(10) . ?
C55 C59 1.486(9) . ?
C56 C57 1.401(11) . ?
C56 H56 0.9500 . ?
C57 C58 1.346(11) . ?
C57 Cl5 1.756(8) . ?
C58 H58 0.9500 . ?
C59 N5 1.514(10) . ?
C59 H59A 0.9900 . ?
C59 H59B 0.9900 . ?
C60 N5 1.519(8) . ?
C60 C61 1.520(10) . ?
C60 H60A 0.9900 . ?
C60 H60B 0.9900 . ?
C61 C66 1.381(9) . ?
C61 C62 1.417(9) . ?
C62 O6 1.293(7) . ?
C62 C63 1.411(10) . ?
C63 C64 1.406(9) . ?
C63 C75 1.452(9) . ?
C64 C65 1.393(10) . ?
C64 H64 0.9500 . ?
C65 C66 1.382(11) . ?
C65 Cl6 1.764(7) . ?
C66 H66 0.9500 . ?
C67 N5 1.501(8) . ?
C67 C68 1.516(10) . ?
C67 H67A 0.9900 . ?
C67 H67B 0.9900 . ?
C68 C69 1.492(12) . ?
C68 H68A 0.9900 . ?
C68 H68B 0.9900 . ?
C69 C70 1.341(9) . ?
C69 C74 1.350(8) . ?
C70 C71 1.356(9) . ?
C70 H70 0.9500 . ?
C71 C72 1.357(9) . ?
C71 H71 0.9500 . ?
C72 C73 1.379(9) . ?
C72 H72 0.9500 . ?
C73 C74 1.403(9) . ?
C73 H73 0.9500 . ?
C74 H74 0.9500 . ?
C75 N6 1.277(8) . ?
C75 H75 0.9500 . ?
C76 N6 1.488(8) . ?
C76 C77 1.520(8) . ?
C76 H76A 0.9900 . ?
C76 H76B 0.9900 . ?
C77 C78 1.495(8) . ?
C77 H77A 0.9900 . ?
C77 H77B 0.9900 . ?
C78 N7 1.481(8) . ?
C78 H78A 0.9900 . ?
C78 H78B 0.9900 . ?
C79 N7 1.291(8) . ?
C79 C80 1.452(9) . ?
C79 H79 0.9500 . ?
C80 C85 1.380(9) . ?
C80 C81 1.424(9) . ?
C81 O7 1.293(7) . ?
C81 C82 1.432(8) . ?
C82 C83 1.392(9) . ?
C82 C86 1.528(9) . ?
C83 C84 1.363(9) . ?
C83 H83 0.9500 . ?
C84 C85 1.395(9) . ?
C84 Cl7 1.761(7) . ?
C85 H85 0.9500 . ?
C86 N8 1.507(9) . ?
C86 H86A 0.9900 . ?
C86 H86B 0.9900 . ?
C87 C88 1.515(11) . ?
C87 N8 1.519(8) . ?
C87 H87A 0.9900 . ?
C87 H87B 0.9900 . ?
C88 C93 1.347(11) . ?
C88 C89 1.451(10) . ?
C89 O8 1.290(8) . ?
C89 C90 1.423(10) . ?
C90 C91 1.399(10) . ?
C90 C102 1.408(11) . ?
C91 C92 1.350(12) . ?
C91 H91 0.9500 . ?
C92 C93 1.419(12) . ?
C92 Cl8 1.734(8) . ?
C93 H93 0.9500 . ?
C94 N8 1.472(9) . ?
C94 C95 1.521(10) . ?
C94 H94A 0.9900 . ?
C94 H94B 0.9900 . ?
C95 C96 1.537(12) . ?
C95 H95A 0.9900 . ?
C95 H95B 0.9900 . ?
C96 C97 1.351(13) . ?
C96 C101 1.381(15) . ?
C97 C98 1.383(15) . ?
C97 H97 0.9500 . ?
C98 C99 1.369(16) . ?
C98 H98 0.9500 . ?
C99 C100 1.322(14) . ?
C99 H99 0.9500 . ?
C100 C101 1.469(15) . ?
C100 H100 0.9500 . ?
C101 H101 0.9500 . ?
C102 O16 1.226(9) . ?
C102 H102 0.9500 . ?
C103 O9 1.297(7) . ?
C103 C108 1.398(9) . ?
C103 C104 1.411(9) . ?
C104 C105 1.406(9) . ?
C104 C109 1.444(9) . ?
C105 C106 1.371(11) . ?
C105 H105 0.9500 . ?
C106 C107 1.414(12) . ?
C106 Cl9 1.763(8) . ?
C107 C108 1.390(10) . ?
C107 H107 0.9500 . ?
C108 C137 1.503(10) . ?
C109 N9 1.298(8) . ?
C109 H109 0.9500 . ?
C110 N9 1.456(8) . ?
C110 C111 1.519(9) . ?
C110 H11A 0.9900 . ?
C110 H11B 0.9900 . ?
C111 C112 1.528(9) . ?
C111 H11C 0.9900 . ?
C111 H11D 0.9900 . ?
C112 N10 1.468(8) . ?
C112 H11E 0.9900 . ?
C112 H11F 0.9900 . ?
C113 N10 1.271(8) . ?
C113 C114 1.453(9) . ?
C113 H113 0.9500 . ?
C114 C119 1.400(9) . ?
C114 C115 1.411(9) . ?
C115 O11 1.323(7) . ?
C115 C116 1.405(9) . ?
C116 C117 1.400(9) . ?
C116 C120 1.496(9) . ?
C117 C118 1.410(10) . ?
C117 H117 0.9500 . ?
C118 C119 1.365(10) . ?
C118 Cl11 1.741(7) . ?
C119 H119 0.9500 . ?
C120 N11 1.519(8) . ?
C120 H12A 0.9900 . ?
C120 H12B 0.9900 . ?
C121 C122 1.512(9) . ?
C121 N11 1.520(8) . ?
C121 H12C 0.9900 . ?
C121 H12D 0.9900 . ?
C122 C127 1.361(10) . ?
C122 C123 1.423(10) . ?
C123 O10 1.279(8) . ?
C123 C124 1.436(9) . ?
C124 C125 1.409(11) . ?
C124 C136 1.433(11) . ?
C125 C126 1.335(12) . ?
C125 H125 0.9500 . ?
C126 C127 1.404(11) . ?
C126 Cl10 1.761(8) . ?
C127 H127 0.9500 . ?
C128 N11 1.487(8) . ?
C128 C129 1.535(10) . ?
C128 H12E 0.9900 . ?
C128 H12F 0.9900 . ?
C129 C130 1.450(14) . ?
C129 H12G 0.9900 . ?
C129 H12H 0.9900 . ?
C130 C135 1.350(9) . ?
C130 C131 1.420(9) . ?
C131 C132 1.408(9) . ?
C131 H131 0.9500 . ?
C132 C133 1.402(9) . ?
C132 H132 0.9500 . ?
C133 C134 1.382(9) . ?
C133 H133 0.9500 . ?
C134 C135 1.359(9) . ?
C134 H134 0.9500 . ?
C135 H135 0.9500 . ?
C136 O17 1.261(9) . ?
C136 H136 0.9500 . ?
C137 N12 1.527(9) . ?
C137 H13A 0.9900 . ?
C137 H13B 0.9900 . ?
C138 C139 1.485(12) . ?
C138 N12 1.521(9) . ?
C138 H13C 0.9900 . ?
C138 H13D 0.9900 . ?
C139 C144 1.359(13) . ?
C139 C140 1.446(11) . ?
C140 O12 1.300(9) . ?
C140 C141 1.394(11) . ?
C141 C153 1.404(11) . ?
C141 C142 1.426(12) . ?
C142 C143 1.320(12) . ?
C142 H142 0.9500 . ?
C143 C144 1.399(14) . ?
C143 Cl12 1.747(9) . ?
C144 H144 0.9500 . ?
C145 N12 1.522(10) . ?
C145 C146 1.531(10) . ?
C145 H14A 0.9900 . ?
C145 H14B 0.9900 . ?
C146 C147 1.467(12) . ?
C146 H14C 0.9900 . ?
C146 H14D 0.9900 . ?
C147 C148 1.390(18) . ?
C147 C152 1.419(17) . ?
C148 C149 1.432(9) . ?
C148 H148 0.9500 . ?
C149 C150 1.39(2) . ?
C149 H149 0.9500 . ?
C150 C151 1.39(2) . ?
C150 H150 0.9500 . ?
C151 C152 1.397(9) . ?
C151 H151 0.9500 . ?
C152 H152 0.9500 . ?
C153 O18 1.238(9) . ?
C153 H153 0.9500 . ?
O2 H2A 0.9900 . ?
O4 H4A 0.9900 . ?
O5 H5A 0.9900 . ?
O7 H7A 0.9900 . ?
O8 H8C 0.9900 . ?
O11 H11H 0.9900 . ?
